data_1513616
loop_
_publ_author_name
'Mart\'inez-Mart\'inez, A. J.'
'Armstrong, D. R.'
'Conway, B.'
'Fleming, B. J.'
'Klett, J.'
'Kennedy, A. R.'
'Mulvey, R. E.'
'Robertson, S. D.'
'O'Hara, C. T.'

_publ_section_title
;
 Pre-inverse-crowns: synthetic, structural and reactivity studies of
 alkali metal magnesiates primed for inverse crown formation
;
_journal_issue 2
_journal_name_full 'Chemical Science'
_journal_page_first 771
_journal_paper_doi 10.1039/c3sc52816b
_journal_volume 5
_journal_year 2014
_chemical_formula_sum 'C88 H180 K4 Mg4 N8'
_chemical_formula_weight 1604.04
_chemical_name_systematic
;
 ?
;
_space_group_IT_number 9
_symmetry_cell_setting monoclinic
_symmetry_space_group_name_Hall 'C -2yc'
_symmetry_space_group_name_H-M 'C 1 c 1'
_atom_sites_solution_hydrogens geom
_atom_sites_solution_primary direct
_atom_sites_solution_secondary difmap
_audit_creation_method SHELXL-97
_cell_angle_alpha 90.00
_cell_angle_beta 94.132(11)
_cell_angle_gamma 90.00
_cell_formula_units_Z 4
_cell_length_a 25.779(3)
_cell_length_b 25.754(3)
_cell_length_c 16.135(2)
_cell_measurement_reflns_used 5092
_cell_measurement_temperature 123(2)
_cell_measurement_theta_max 74.0466
_cell_measurement_theta_min 3.4294
_cell_volume 10684(2)
_computing_structure_refinement 'SHELXL-97 (Sheldrick, 2008)'
_diffrn_ambient_temperature 123(2)
_diffrn_measured_fraction_theta_full 0.993
_diffrn_measured_fraction_theta_max 0.993
_diffrn_measurement_device_type 'Oxford Diffraction Gemini S'
_diffrn_measurement_method 'omega scans'
_diffrn_radiation_monochromator graphite
_diffrn_radiation_source 'fine-focus sealed tube'
_diffrn_radiation_type CuK\a
_diffrn_radiation_wavelength 1.54180
_diffrn_reflns_av_R_equivalents 0.0797
_diffrn_reflns_av_sigmaI/netI 0.0621
_diffrn_reflns_limit_h_max 29
_diffrn_reflns_limit_h_min -31
_diffrn_reflns_limit_k_max 28
_diffrn_reflns_limit_k_min -31
_diffrn_reflns_limit_l_max 19
_diffrn_reflns_limit_l_min -19
_diffrn_reflns_number 37909
_diffrn_reflns_theta_full 70.00
_diffrn_reflns_theta_max 70.00
_diffrn_reflns_theta_min 8.93
_exptl_absorpt_coefficient_mu 2.001
_exptl_absorpt_correction_T_max 1.00000
_exptl_absorpt_correction_T_min 0.83243
_exptl_absorpt_correction_type multi-scan
_exptl_absorpt_process_details
;
CrysAlisPro, Agilent Technologies,
Version 1.171.34.46 (release 25-11-2010 CrysAlis171 .NET)
(compiled Nov 25 2010,17:55:46)
Empirical absorption correction using spherical harmonics,
 implemented in SCALE3 ABSPACK scaling algorithm.
;
_exptl_crystal_colour colourless
_exptl_crystal_density_diffrn 0.997
_exptl_crystal_density_method 'not measured'
_exptl_crystal_description block
_exptl_crystal_F_000 3552
_exptl_crystal_size_max 0.24
_exptl_crystal_size_mid 0.14
_exptl_crystal_size_min 0.14
_refine_diff_density_max 2.270
_refine_diff_density_min -0.738
_refine_diff_density_rms 0.132
_refine_ls_abs_structure_details 'Flack H D (1983), Acta Cryst. A39, 876-881'
_refine_ls_extinction_method none
_refine_ls_goodness_of_fit_ref 1.718
_refine_ls_hydrogen_treatment constr
_refine_ls_matrix_type full
_refine_ls_number_parameters 973
_refine_ls_number_reflns 10065
_refine_ls_number_restraints 2
_refine_ls_restrained_S_all 1.717
_refine_ls_R_factor_all 0.1576
_refine_ls_R_factor_gt 0.1495
_refine_ls_shift/su_max 0.001
_refine_ls_shift/su_mean 0.000
_refine_ls_structure_factor_coef Fsqd
_refine_ls_weighting_details 'calc w=1/[\s^2^(Fo^2^)+(0.2000P)^2^+0.0000P] where P=(Fo^2^+2Fc^2^)/3'
_refine_ls_weighting_scheme calc
_refine_ls_wR_factor_gt 0.3941
_refine_ls_wR_factor_ref 0.4047
_reflns_number_gt 8302
_reflns_number_total 10065
_reflns_threshold_expression I>2\s(I)
_cod_data_source_file c3sc52816b.txt
_cod_data_source_block origsrbf1201
_cod_original_sg_symbol_H-M Cc
_cod_database_code 1513616

loop_
_symmetry_equiv_pos_as_xyz
'x, y, z'
'x, -y, z+1/2'
'x+1/2, y+1/2, z'
'x+1/2, -y+1/2, z+1/2'

loop_
_atom_site_label
_atom_site_type_symbol
_atom_site_fract_x
_atom_site_fract_y
_atom_site_fract_z
_atom_site_U_iso_or_equiv
_atom_site_adp_type
_atom_site_occupancy
_atom_site_symmetry_multiplicity
_atom_site_calc_flag
_atom_site_refinement_flags
K1 K 0.18597(10) 0.13604(9) 0.3077(2) 0.0605(7) Uani 1 1 d .
K2 K -0.06016(9) 0.13914(9) 0.3431(2) 0.0570(7) Uani 1 1 d .
K3 K -0.05577(10) 0.38728(9) 0.3064(2) 0.0589(7) Uani 1 1 d .
K4 K 0.19166(11) 0.38078(10) 0.3493(2) 0.0639(8) Uani 1 1 d .
Mg1 Mg 0.06738(14) 0.07809(12) 0.3857(3) 0.0519(10) Uani 1 1 d .
Mg2 Mg -0.12196(13) 0.26103(12) 0.2746(3) 0.0494(9) Uani 1 1 d .
Mg3 Mg 0.06657(13) 0.44646(12) 0.3839(3) 0.0468(8) Uani 1 1 d .
Mg4 Mg 0.24572(14) 0.26185(13) 0.2678(3) 0.0495(9) Uani 1 1 d .
N1 N 0.1385(4) 0.0436(3) 0.3819(8) 0.055(2) Uani 1 1 d .
N2 N 0.0029(4) 0.0630(3) 0.4496(8) 0.055(2) Uani 1 1 d .
N3 N -0.1582(4) 0.1915(5) 0.2788(8) 0.063(3) Uani 1 1 d .
N4 N -0.1401(4) 0.3279(3) 0.2140(8) 0.052(2) Uani 1 1 d .
N5 N -0.0038(4) 0.4828(4) 0.3763(7) 0.053(2) Uani 1 1 d .
N6 N 0.1362(3) 0.4607(3) 0.4467(7) 0.046(2) Uani 1 1 d .
N7 N 0.2820(3) 0.3323(3) 0.2768(8) 0.053(2) Uani 1 1 d .
N8 N 0.2567(3) 0.1938(3) 0.2046(6) 0.046(2) Uani 1 1 d .
C10 C 0.1462(5) 0.0043(5) 0.3176(9) 0.054(3) Uani 1 1 d .
C11 C 0.2034(5) -0.0018(5) 0.2982(11) 0.065(4) Uani 1 1 d .
H11A H 0.2066 -0.0312 0.2593 0.078 Uiso 1 1 calc R
H11B H 0.2150 0.0301 0.2706 0.078 Uiso 1 1 calc R
C12 C 0.2386(5) -0.0115(6) 0.3773(10) 0.064(3) Uani 1 1 d .
H12A H 0.2754 -0.0128 0.3632 0.077 Uiso 1 1 calc R
H12B H 0.2299 -0.0456 0.4013 0.077 Uiso 1 1 calc R
C13 C 0.2321(5) 0.0316(5) 0.4423(10) 0.059(3) Uani 1 1 d .
H13A H 0.2456 0.0648 0.4219 0.070 Uiso 1 1 calc R
H13B H 0.2521 0.0226 0.4950 0.070 Uiso 1 1 calc R
C14 C 0.1738(5) 0.0373(4) 0.4573(10) 0.059(3) Uani 1 1 d .
C15 C 0.1165(5) 0.0241(6) 0.2365(10) 0.065(4) Uani 1 1 d .
H15A H 0.0791 0.0241 0.2435 0.098 Uiso 1 1 calc R
H15B H 0.1239 0.0012 0.1903 0.098 Uiso 1 1 calc R
H15C H 0.1279 0.0595 0.2247 0.098 Uiso 1 1 calc R
C16 C 0.1241(6) -0.0502(4) 0.3346(11) 0.065(4) Uani 1 1 d .
H16A H 0.1437 -0.0657 0.3828 0.098 Uiso 1 1 calc R
H16B H 0.1272 -0.0724 0.2859 0.098 Uiso 1 1 calc R
H16C H 0.0874 -0.0472 0.3460 0.098 Uiso 1 1 calc R
C17 C 0.1696(5) 0.0871(6) 0.5103(10) 0.066(4) Uani 1 1 d .
H17A H 0.1715 0.1177 0.4746 0.099 Uiso 1 1 calc R
H17B H 0.1983 0.0880 0.5536 0.099 Uiso 1 1 calc R
H17C H 0.1364 0.0871 0.5362 0.099 Uiso 1 1 calc R
C18 C 0.1584(6) -0.0060(6) 0.5166(11) 0.070(4) Uani 1 1 d .
H18A H 0.1618 -0.0399 0.4898 0.105 Uiso 1 1 calc R
H18B H 0.1222 -0.0009 0.5301 0.105 Uiso 1 1 calc R
H18C H 0.1813 -0.0048 0.5678 0.105 Uiso 1 1 calc R
C20 C -0.0280(5) 0.0141(4) 0.4308(11) 0.065(4) Uani 1 1 d .
C21 C -0.0837(5) 0.0177(5) 0.4544(13) 0.077(5) Uani 1 1 d .
H21A H -0.0994 -0.0174 0.4503 0.092 Uiso 1 1 calc R
H21B H -0.1034 0.0402 0.4134 0.092 Uiso 1 1 calc R
C22 C -0.0904(6) 0.0392(6) 0.5419(12) 0.075(4) Uani 1 1 d .
H22A H -0.1277 0.0452 0.5490 0.090 Uiso 1 1 calc R
H22B H -0.0772 0.0137 0.5842 0.090 Uiso 1 1 calc R
C23 C -0.0605(6) 0.0899(5) 0.5536(11) 0.067(4) Uani 1 1 d .
H23A H -0.0617 0.1010 0.6122 0.080 Uiso 1 1 calc R
H23B H -0.0786 0.1168 0.5184 0.080 Uiso 1 1 calc R
C24 C -0.0033(5) 0.0879(5) 0.5326(9) 0.056(3) Uani 1 1 d .
C25 C -0.0028(6) -0.0344(5) 0.4784(16) 0.097(7) Uani 1 1 d .
H25A H -0.0199 -0.0400 0.5299 0.145 Uiso 1 1 calc R
H25B H 0.0344 -0.0280 0.4916 0.145 Uiso 1 1 calc R
H25C H -0.0071 -0.0653 0.4431 0.145 Uiso 1 1 calc R
C26 C -0.0251(5) 0.0046(5) 0.3387(12) 0.070(4) Uani 1 1 d .
H26A H -0.0474 0.0296 0.3072 0.105 Uiso 1 1 calc R
H26B H -0.0370 -0.0308 0.3251 0.105 Uiso 1 1 calc R
H26C H 0.0109 0.0086 0.3240 0.105 Uiso 1 1 calc R
C27 C 0.0181(5) 0.1418(6) 0.5307(11) 0.069(4) Uani 1 1 d .
H27A H 0.0051 0.1590 0.4791 0.103 Uiso 1 1 calc R
H27B H 0.0562 0.1404 0.5333 0.103 Uiso 1 1 calc R
H27C H 0.0070 0.1614 0.5784 0.103 Uiso 1 1 calc R
C28 C 0.0284(6) 0.0576(8) 0.6088(13) 0.082(5) Uani 1 1 d .
H28A H 0.0657 0.0584 0.6007 0.124 Uiso 1 1 calc R
H28B H 0.0166 0.0214 0.6102 0.124 Uiso 1 1 calc R
H28C H 0.0220 0.0746 0.6614 0.124 Uiso 1 1 calc R
C30 C -0.1696(5) 0.1592(4) 0.2030(9) 0.055(3) Uani 1 1 d .
C31 C -0.1752(6) 0.1005(5) 0.2198(10) 0.065(3) Uani 1 1 d .
H31A H -0.1878 0.0829 0.1677 0.078 Uiso 1 1 calc R
H31B H -0.1407 0.0859 0.2379 0.078 Uiso 1 1 calc R
C32 C -0.2122(6) 0.0900(5) 0.2851(11) 0.067(4) Uani 1 1 d .
H32A H -0.2117 0.0525 0.2983 0.080 Uiso 1 1 calc R
H32B H -0.2479 0.0992 0.2632 0.080 Uiso 1 1 calc R
C33 C -0.1984(5) 0.1212(5) 0.3657(11) 0.067(4) Uani 1 1 d .
H33A H -0.2262 0.1164 0.4042 0.081 Uiso 1 1 calc R
H33B H -0.1656 0.1075 0.3931 0.081 Uiso 1 1 calc R
C34 C -0.1921(4) 0.1782(4) 0.3483(10) 0.060(3) Uani 1 1 d .
C35 C -0.2191(5) 0.1777(5) 0.1494(10) 0.062(3) Uani 1 1 d .
H35A H -0.2197 0.2157 0.1471 0.093 Uiso 1 1 calc R
H35B H -0.2503 0.1652 0.1745 0.093 Uiso 1 1 calc R
H35C H -0.2184 0.1637 0.0930 0.093 Uiso 1 1 calc R
C36 C -0.1241(5) 0.1663(5) 0.1480(9) 0.057(3) Uani 1 1 d .
H36A H -0.0922 0.1527 0.1769 0.086 Uiso 1 1 calc R
H36B H -0.1196 0.2033 0.1362 0.086 Uiso 1 1 calc R
H36C H -0.1313 0.1474 0.0957 0.086 Uiso 1 1 calc R
C37 C -0.1666(5) 0.2051(4) 0.4268(10) 0.062(3) Uani 1 1 d .
H37A H -0.1291 0.1982 0.4308 0.093 Uiso 1 1 calc R
H37B H -0.1819 0.1914 0.4762 0.093 Uiso 1 1 calc R
H37C H -0.1726 0.2426 0.4230 0.093 Uiso 1 1 calc R
C38 C -0.2480(5) 0.2038(5) 0.3353(11) 0.067(4) Uani 1 1 d .
H38A H -0.2681 0.1863 0.2896 0.101 Uiso 1 1 calc R
H38B H -0.2445 0.2407 0.3220 0.101 Uiso 1 1 calc R
H38C H -0.2661 0.2003 0.3864 0.101 Uiso 1 1 calc R
C40 C -0.1871(4) 0.3576(4) 0.2383(11) 0.060(4) Uani 1 1 d .
C41 C -0.1817(5) 0.4174(4) 0.2165(12) 0.072(4) Uani 1 1 d .
H41A H -0.2149 0.4351 0.2258 0.086 Uiso 1 1 calc R
H41B H -0.1543 0.4329 0.2547 0.086 Uiso 1 1 calc R
C42 C -0.1685(6) 0.4268(5) 0.1279(12) 0.071(4) Uani 1 1 d .
H42A H -0.1617 0.4642 0.1197 0.086 Uiso 1 1 calc R
H42B H -0.1983 0.4165 0.0891 0.086 Uiso 1 1 calc R
C43 C -0.1202(5) 0.3951(5) 0.1096(10) 0.061(3) Uani 1 1 d .
H43A H -0.1144 0.3988 0.0499 0.073 Uiso 1 1 calc R
H43B H -0.0896 0.4102 0.1416 0.073 Uiso 1 1 calc R
C44 C -0.1228(5) 0.3372(5) 0.1301(9) 0.058(3) Uani 1 1 d .
C45 C -0.1877(5) 0.3529(5) 0.3298(11) 0.066(4) Uani 1 1 d .
H45A H -0.1864 0.3162 0.3455 0.099 Uiso 1 1 calc R
H45B H -0.2197 0.3685 0.3479 0.099 Uiso 1 1 calc R
H45C H -0.1575 0.3710 0.3565 0.099 Uiso 1 1 calc R
C46 C -0.2399(5) 0.3384(5) 0.1975(13) 0.076(5) Uani 1 1 d .
H46A H -0.2394 0.3005 0.1929 0.114 Uiso 1 1 calc R
H46B H -0.2458 0.3537 0.1420 0.114 Uiso 1 1 calc R
H46C H -0.2680 0.3489 0.2318 0.114 Uiso 1 1 calc R
C47 C -0.1590(8) 0.3135(6) 0.0570(11) 0.077(4) Uani 1 1 d .
H47A H -0.1656 0.2768 0.0685 0.115 Uiso 1 1 calc R
H47B H -0.1420 0.3166 0.0049 0.115 Uiso 1 1 calc R
H47C H -0.1921 0.3324 0.0522 0.115 Uiso 1 1 calc R
C48 C -0.0688(7) 0.3144(7) 0.1246(13) 0.080(4) Uani 1 1 d .
H48A H -0.0472 0.3231 0.1751 0.119 Uiso 1 1 calc R
H48B H -0.0531 0.3289 0.0761 0.119 Uiso 1 1 calc R
H48C H -0.0714 0.2766 0.1191 0.119 Uiso 1 1 calc R
C50 C -0.0156(5) 0.5215(4) 0.3109(10) 0.056(3) Uani 1 1 d .
C51 C -0.0752(4) 0.5296(5) 0.2886(10) 0.058(3) Uani 1 1 d .
H51A H -0.0804 0.5593 0.2499 0.070 Uiso 1 1 calc R
H51B H -0.0900 0.4982 0.2606 0.070 Uiso 1 1 calc R
C52 C -0.1036(5) 0.5404(6) 0.3685(11) 0.067(4) Uani 1 1 d .
H52A H -0.0915 0.5738 0.3934 0.080 Uiso 1 1 calc R
H52B H -0.1415 0.5429 0.3544 0.080 Uiso 1 1 calc R
C53 C -0.0925(4) 0.4970(6) 0.4301(10) 0.065(3) Uani 1 1 d .
H53A H -0.1066 0.4640 0.4064 0.077 Uiso 1 1 calc R
H53B H -0.1100 0.5042 0.4815 0.077 Uiso 1 1 calc R
C54 C -0.0325(5) 0.4912(5) 0.4520(9) 0.055(3) Uani 1 1 d .
C55 C 0.0098(5) 0.5769(4) 0.3244(10) 0.059(3) Uani 1 1 d .
H55A H 0.0451 0.5732 0.3505 0.089 Uiso 1 1 calc R
H55B H -0.0111 0.5977 0.3604 0.089 Uiso 1 1 calc R
H55C H 0.0112 0.5943 0.2706 0.089 Uiso 1 1 calc R
C56 C 0.0065(5) 0.5010(5) 0.2297(9) 0.059(3) Uani 1 1 d .
H56A H -0.0146 0.4716 0.2082 0.088 Uiso 1 1 calc R
H56B H 0.0425 0.4897 0.2418 0.088 Uiso 1 1 calc R
H56C H 0.0054 0.5288 0.1882 0.088 Uiso 1 1 calc R
C57 C -0.0244(5) 0.4431(6) 0.5036(10) 0.062(3) Uani 1 1 d .
H57A H -0.0394 0.4132 0.4729 0.093 Uiso 1 1 calc R
H57B H -0.0414 0.4472 0.5556 0.093 Uiso 1 1 calc R
H57C H 0.0129 0.4374 0.5162 0.093 Uiso 1 1 calc R
C58 C -0.0133(6) 0.5385(6) 0.5065(12) 0.075(4) Uani 1 1 d .
H58A H 0.0246 0.5371 0.5162 0.112 Uiso 1 1 calc R
H58B H -0.0292 0.5372 0.5598 0.112 Uiso 1 1 calc R
H58C H -0.0234 0.5708 0.4776 0.112 Uiso 1 1 calc R
C60 C 0.1653(4) 0.5092(4) 0.4268(10) 0.059(4) Uani 1 1 d .
C61 C 0.2242(5) 0.5011(6) 0.4506(12) 0.073(4) Uani 1 1 d .
H61A H 0.2375 0.4749 0.4126 0.088 Uiso 1 1 calc R
H61B H 0.2425 0.5341 0.4410 0.088 Uiso 1 1 calc R
C62 C 0.2379(5) 0.4843(5) 0.5373(13) 0.077(5) Uani 1 1 d .
H62A H 0.2287 0.5118 0.5767 0.092 Uiso 1 1 calc R
H62B H 0.2757 0.4775 0.5457 0.092 Uiso 1 1 calc R
C63 C 0.2070(5) 0.4343(5) 0.5524(8) 0.053(3) Uani 1 1 d .
H63A H 0.2203 0.4060 0.5183 0.064 Uiso 1 1 calc R
H63B H 0.2130 0.4242 0.6115 0.064 Uiso 1 1 calc R
C64 C 0.1492(4) 0.4399(5) 0.5314(9) 0.056(3) Uani 1 1 d .
C65 C 0.1567(4) 0.5152(4) 0.3343(11) 0.063(4) Uani 1 1 d .
H65A H 0.1676 0.4834 0.3071 0.094 Uiso 1 1 calc R
H65B H 0.1771 0.5446 0.3161 0.094 Uiso 1 1 calc R
H65C H 0.1197 0.5215 0.3194 0.094 Uiso 1 1 calc R
C66 C 0.1468(7) 0.5593(5) 0.4690(16) 0.093(6) Uani 1 1 d .
H66A H 0.1088 0.5618 0.4612 0.140 Uiso 1 1 calc R
H66B H 0.1624 0.5897 0.4439 0.140 Uiso 1 1 calc R
H66C H 0.1574 0.5583 0.5285 0.140 Uiso 1 1 calc R
C67 C 0.1263(7) 0.4702(6) 0.6020(12) 0.074(4) Uani 1 1 d .
H67A H 0.1419 0.5049 0.6058 0.111 Uiso 1 1 calc R
H67B H 0.1339 0.4518 0.6546 0.111 Uiso 1 1 calc R
H67C H 0.0886 0.4733 0.5907 0.111 Uiso 1 1 calc R
C68 C 0.1234(6) 0.3858(5) 0.5341(10) 0.063(3) Uani 1 1 d .
H68A H 0.1405 0.3620 0.4973 0.094 Uiso 1 1 calc R
H68B H 0.0865 0.3887 0.5157 0.094 Uiso 1 1 calc R
H68C H 0.1269 0.3724 0.5911 0.094 Uiso 1 1 calc R
C70 C 0.3251(4) 0.3419(5) 0.3417(10) 0.056(3) Uani 1 1 d .
C71 C 0.3321(5) 0.3985(5) 0.3637(10) 0.063(3) Uani 1 1 d .
H71A H 0.3638 0.4029 0.4014 0.075 Uiso 1 1 calc R
H71B H 0.3020 0.4107 0.3931 0.075 Uiso 1 1 calc R
C72 C 0.3370(6) 0.4326(4) 0.2817(11) 0.066(4) Uani 1 1 d .
H72A H 0.3398 0.4698 0.2967 0.079 Uiso 1 1 calc R
H72B H 0.3688 0.4226 0.2548 0.079 Uiso 1 1 calc R
C73 C 0.2898(6) 0.4240(4) 0.2220(9) 0.058(3) Uani 1 1 d .
H73A H 0.2935 0.4443 0.1706 0.070 Uiso 1 1 calc R
H73B H 0.2583 0.4365 0.2476 0.070 Uiso 1 1 calc R
C74 C 0.2836(5) 0.3652(4) 0.2001(10) 0.059(3) Uani 1 1 d .
C75 C 0.3791(5) 0.3175(5) 0.3195(13) 0.077(5) Uani 1 1 d .
H75A H 0.3776 0.2796 0.3246 0.115 Uiso 1 1 calc R
H75B H 0.4071 0.3310 0.3578 0.115 Uiso 1 1 calc R
H75C H 0.3859 0.3268 0.2623 0.115 Uiso 1 1 calc R
C76 C 0.3091(6) 0.3132(4) 0.4183(11) 0.068(4) Uani 1 1 d .
H76A H 0.2753 0.3262 0.4333 0.102 Uiso 1 1 calc R
H76B H 0.3352 0.3190 0.4645 0.102 Uiso 1 1 calc R
H76C H 0.3065 0.2759 0.4063 0.102 Uiso 1 1 calc R
C77 C 0.2311(6) 0.3578(5) 0.1503(9) 0.061(3) Uani 1 1 d .
H77A H 0.2369 0.3513 0.0919 0.091 Uiso 1 1 calc R
H77B H 0.2099 0.3892 0.1546 0.091 Uiso 1 1 calc R
H77C H 0.2128 0.3281 0.1727 0.091 Uiso 1 1 calc R
C78 C 0.3240(7) 0.3507(5) 0.1426(10) 0.068(4) Uani 1 1 d .
H78A H 0.3462 0.3808 0.1338 0.102 Uiso 1 1 calc R
H78B H 0.3071 0.3395 0.0893 0.102 Uiso 1 1 calc R
H78C H 0.3454 0.3223 0.1671 0.102 Uiso 1 1 calc R
C80 C 0.3065(4) 0.1635(6) 0.2186(10) 0.063(3) Uani 1 1 d .
C81 C 0.3014(5) 0.1071(4) 0.1951(12) 0.071(4) Uani 1 1 d .
H81A H 0.2810 0.0892 0.2362 0.085 Uiso 1 1 calc R
H81B H 0.3365 0.0914 0.1983 0.085 Uiso 1 1 calc R
C82 C 0.2756(5) 0.0976(6) 0.1088(12) 0.071(4) Uani 1 1 d .
H82A H 0.2695 0.0599 0.1005 0.086 Uiso 1 1 calc R
H82B H 0.2987 0.1097 0.0663 0.086 Uiso 1 1 calc R
C83 C 0.2225(6) 0.1275(5) 0.0990(11) 0.066(4) Uani 1 1 d .
H83A H 0.2080 0.1247 0.0407 0.079 Uiso 1 1 calc R
H83B H 0.1977 0.1110 0.1349 0.079 Uiso 1 1 calc R
C84 C 0.2281(5) 0.1839(5) 0.1217(9) 0.057(3) Uani 1 1 d .
C85 C 0.3530(5) 0.1880(5) 0.1723(12) 0.072(4) Uani 1 1 d .
H85A H 0.3488 0.1791 0.1131 0.108 Uiso 1 1 calc R
H85B H 0.3861 0.1740 0.1964 0.108 Uiso 1 1 calc R
H85C H 0.3528 0.2258 0.1787 0.108 Uiso 1 1 calc R
C86 C 0.3220(6) 0.1707(5) 0.3127(10) 0.065(3) Uani 1 1 d .
H86A H 0.2927 0.1608 0.3449 0.098 Uiso 1 1 calc R
H86B H 0.3309 0.2072 0.3237 0.098 Uiso 1 1 calc R
H86C H 0.3521 0.1488 0.3288 0.098 Uiso 1 1 calc R
C87 C 0.2504(7) 0.2136(6) 0.0465(11) 0.071(4) Uani 1 1 d .
H87A H 0.2780 0.1928 0.0242 0.107 Uiso 1 1 calc R
H87B H 0.2645 0.2472 0.0656 0.107 Uiso 1 1 calc R
H87C H 0.2224 0.2191 0.0029 0.107 Uiso 1 1 calc R
C88 C 0.1733(5) 0.2073(5) 0.1260(10) 0.057(3) Uani 1 1 d .
H88A H 0.1571 0.1929 0.1741 0.086 Uiso 1 1 calc R
H88B H 0.1520 0.1987 0.0751 0.086 Uiso 1 1 calc R
H88C H 0.1760 0.2451 0.1316 0.086 Uiso 1 1 calc R
C91 C 0.0564(4) 0.1455(4) 0.3046(9) 0.053(3) Uani 1 1 d .
H91A H 0.0334 0.1700 0.3317 0.063 Uiso 1 1 calc R
H91B H 0.0906 0.1627 0.3026 0.063 Uiso 1 1 calc R
C92 C 0.0336(6) 0.1380(5) 0.2131(10) 0.063(3) Uani 1 1 d .
H92A H 0.0583 0.1165 0.1838 0.076 Uiso 1 1 calc R
H92B H 0.0008 0.1180 0.2143 0.076 Uiso 1 1 calc R
C93 C 0.0221(7) 0.1871(7) 0.1615(11) 0.076(4) Uani 1 1 d .
H93A H -0.0046 0.2074 0.1884 0.091 Uiso 1 1 calc R
H93B H 0.0542 0.2084 0.1638 0.091 Uiso 1 1 calc R
C94 C 0.0035(9) 0.1796(9) 0.0702(11) 0.092(6) Uani 1 1 d .
H94A H -0.0035 0.2136 0.0443 0.137 Uiso 1 1 calc R
H94B H -0.0284 0.1589 0.0665 0.137 Uiso 1 1 calc R
H94C H 0.0304 0.1617 0.0413 0.137 Uiso 1 1 calc R
C101 C -0.0497(4) 0.2686(4) 0.3551(9) 0.052(3) Uani 1 1 d .
H10A H -0.0323 0.2343 0.3570 0.062 Uiso 1 1 calc R
H10B H -0.0267 0.2930 0.3277 0.062 Uiso 1 1 calc R
C102 C -0.0531(5) 0.2869(6) 0.4442(12) 0.071(4) Uani 1 1 d .
H10C H -0.0731 0.2606 0.4736 0.086 Uiso 1 1 calc R
H10D H -0.0734 0.3195 0.4429 0.086 Uiso 1 1 calc R
C103 C -0.0015(6) 0.2966(6) 0.4961(11) 0.072(4) Uani 1 1 d .
H10E H 0.0202 0.2649 0.4941 0.086 Uiso 1 1 calc R
H10F H 0.0173 0.3250 0.4697 0.086 Uiso 1 1 calc R
C104 C -0.0066(9) 0.3105(11) 0.5858(13) 0.099(6) Uani 1 1 d .
H10G H 0.0278 0.3179 0.6128 0.149 Uiso 1 1 calc R
H10H H -0.0224 0.2815 0.6140 0.149 Uiso 1 1 calc R
H10I H -0.0287 0.3414 0.5888 0.149 Uiso 1 1 calc R
C111 C 0.0696(4) 0.3763(3) 0.3096(9) 0.052(3) Uani 1 1 d .
H11C H 0.0980 0.3545 0.3351 0.062 Uiso 1 1 calc R
H11D H 0.0367 0.3571 0.3155 0.062 Uiso 1 1 calc R
C112 C 0.0769(7) 0.3797(4) 0.2204(10) 0.066(4) Uani 1 1 d .
H11E H 0.1085 0.4007 0.2129 0.079 Uiso 1 1 calc R
H11F H 0.0469 0.3984 0.1928 0.079 Uiso 1 1 calc R
C113 C 0.0826(6) 0.3268(6) 0.1763(10) 0.067(3) Uani 1 1 d .
H11G H 0.0525 0.3046 0.1872 0.080 Uiso 1 1 calc R
H11H H 0.1144 0.3093 0.2001 0.080 Uiso 1 1 calc R
C114 C 0.0858(10) 0.3322(7) 0.0793(12) 0.092(6) Uani 1 1 d .
H11I H 0.0842 0.2977 0.0538 0.138 Uiso 1 1 calc R
H11J H 0.1186 0.3492 0.0679 0.138 Uiso 1 1 calc R
H11K H 0.0565 0.3532 0.0562 0.138 Uiso 1 1 calc R
C121 C 0.1799(4) 0.2558(5) 0.3476(9) 0.052(3) Uani 1 1 d .
H12C H 0.1604 0.2889 0.3415 0.063 Uiso 1 1 calc R
H12D H 0.1567 0.2283 0.3235 0.063 Uiso 1 1 calc R
C122 C 0.1877(5) 0.2452(6) 0.4370(11) 0.065(4) Uani 1 1 d .
H12E H 0.2070 0.2748 0.4638 0.078 Uiso 1 1 calc R
H12F H 0.2100 0.2141 0.4450 0.078 Uiso 1 1 calc R
C123 C 0.1381(6) 0.2365(6) 0.4822(11) 0.071(4) Uani 1 1 d .
H12G H 0.1141 0.2658 0.4687 0.085 Uiso 1 1 calc R
H12H H 0.1210 0.2045 0.4597 0.085 Uiso 1 1 calc R
C124 C 0.1448(7) 0.2317(8) 0.5715(13) 0.089(5) Uani 1 1 d .
H12I H 0.1125 0.2417 0.5958 0.133 Uiso 1 1 calc R
H12J H 0.1731 0.2545 0.5929 0.133 Uiso 1 1 calc R
H12K H 0.1533 0.1956 0.5863 0.133 Uiso 1 1 calc R

loop_
_atom_site_aniso_label
_atom_site_aniso_U_11
_atom_site_aniso_U_22
_atom_site_aniso_U_33
_atom_site_aniso_U_23
_atom_site_aniso_U_13
_atom_site_aniso_U_12
K1 0.0454(13) 0.0298(11) 0.107(2) 0.0064(11) 0.0137(12) 0.0031(9)
K2 0.0356(11) 0.0351(11) 0.101(2) 0.0035(11) 0.0075(11) -0.0030(9)
K3 0.0445(12) 0.0284(10) 0.103(2) -0.0046(11) -0.0014(12) -0.0003(9)
K4 0.0412(12) 0.0441(13) 0.108(2) -0.0153(13) 0.0178(12) -0.0069(10)
Mg1 0.0325(16) 0.0203(14) 0.105(3) 0.0016(15) 0.0152(16) 0.0018(12)
Mg2 0.0278(15) 0.0268(16) 0.094(3) -0.0005(15) 0.0060(15) -0.0061(12)
Mg3 0.0320(15) 0.0234(14) 0.085(3) -0.0018(14) 0.0022(14) -0.0001(12)
Mg4 0.0306(16) 0.0282(16) 0.090(3) -0.0020(15) 0.0085(15) -0.0051(12)
N1 0.045(5) 0.023(4) 0.096(8) 0.000(4) 0.010(5) 0.020(4)
N2 0.042(5) 0.026(4) 0.096(8) 0.008(4) 0.011(5) -0.001(4)
N3 0.038(5) 0.071(7) 0.081(7) -0.014(5) 0.010(4) -0.028(5)
N4 0.037(4) 0.017(3) 0.103(8) 0.001(4) 0.007(4) 0.007(3)
N5 0.035(4) 0.039(5) 0.085(7) -0.006(4) 0.012(4) 0.005(4)
N6 0.037(4) 0.016(3) 0.084(7) -0.002(3) 0.004(4) -0.007(3)
N7 0.028(4) 0.020(4) 0.111(8) 0.002(4) 0.011(4) 0.002(3)
N8 0.033(4) 0.029(4) 0.077(6) -0.006(4) 0.007(4) 0.006(3)
C10 0.039(6) 0.033(5) 0.092(9) -0.011(5) 0.010(5) 0.003(4)
C11 0.035(6) 0.050(7) 0.112(12) -0.009(7) 0.017(6) 0.008(5)
C12 0.030(5) 0.055(7) 0.108(11) -0.006(7) 0.006(5) 0.006(5)
C13 0.042(6) 0.052(7) 0.083(9) -0.005(6) 0.009(5) 0.010(5)
C14 0.037(5) 0.033(5) 0.106(10) 0.006(5) 0.003(5) 0.012(4)
C15 0.039(6) 0.057(7) 0.102(11) -0.018(7) 0.012(6) 0.000(5)
C16 0.057(7) 0.027(5) 0.113(11) -0.007(6) 0.017(7) -0.007(5)
C17 0.045(6) 0.059(8) 0.094(10) -0.012(7) 0.002(6) 0.022(6)
C18 0.050(7) 0.058(8) 0.103(12) 0.023(7) 0.009(7) 0.013(6)
C20 0.043(6) 0.020(5) 0.132(13) 0.003(5) 0.012(6) -0.010(4)
C21 0.043(6) 0.033(6) 0.158(16) 0.002(7) 0.028(7) -0.016(5)
C22 0.055(7) 0.048(7) 0.126(13) 0.025(7) 0.032(8) 0.007(6)
C23 0.067(8) 0.040(6) 0.098(10) 0.012(6) 0.033(7) 0.009(6)
C24 0.053(6) 0.041(6) 0.074(8) 0.012(5) 0.017(5) 0.013(5)
C25 0.046(7) 0.026(6) 0.22(2) 0.010(8) 0.024(10) -0.002(5)
C26 0.030(5) 0.034(6) 0.149(15) -0.001(7) 0.022(6) -0.004(4)
C27 0.038(6) 0.061(8) 0.108(12) -0.024(7) 0.009(6) 0.010(5)
C28 0.048(8) 0.088(12) 0.111(14) -0.004(9) 0.007(7) 0.009(7)
C30 0.055(7) 0.020(4) 0.089(9) -0.004(5) -0.005(6) -0.006(4)
C31 0.078(9) 0.026(5) 0.091(10) 0.004(5) 0.007(7) -0.009(5)
C32 0.060(8) 0.031(5) 0.109(12) 0.003(6) 0.009(7) 0.001(5)
C33 0.049(7) 0.029(5) 0.124(13) 0.000(6) 0.001(7) -0.010(5)
C34 0.030(5) 0.030(5) 0.122(11) 0.018(6) 0.025(6) -0.003(4)
C35 0.053(7) 0.037(6) 0.094(10) 0.002(5) -0.010(6) -0.011(5)
C36 0.058(7) 0.042(6) 0.072(8) 0.004(5) 0.008(6) -0.017(5)
C37 0.047(6) 0.030(5) 0.111(11) -0.009(5) 0.019(6) -0.017(4)
C38 0.036(6) 0.040(6) 0.128(13) 0.006(6) 0.025(6) -0.008(5)
C40 0.022(5) 0.025(5) 0.134(13) -0.005(5) 0.010(5) 0.000(4)
C41 0.038(6) 0.025(5) 0.152(15) 0.006(6) 0.012(7) 0.007(4)
C42 0.062(8) 0.032(6) 0.120(13) 0.015(6) 0.001(7) 0.004(5)
C43 0.054(7) 0.046(7) 0.084(9) -0.001(6) 0.010(6) -0.013(5)
C44 0.058(7) 0.035(6) 0.084(9) 0.016(5) 0.023(6) 0.012(5)
C45 0.036(6) 0.031(5) 0.134(14) -0.003(6) 0.021(6) 0.000(4)
C46 0.031(6) 0.037(6) 0.160(16) 0.006(7) 0.005(7) 0.000(4)
C47 0.107(13) 0.048(7) 0.075(10) 0.007(6) 0.001(8) -0.010(7)
C48 0.058(8) 0.071(10) 0.112(13) 0.005(9) 0.026(8) 0.003(7)
C50 0.048(6) 0.018(4) 0.099(10) 0.004(5) -0.018(6) -0.007(4)
C51 0.034(5) 0.035(5) 0.104(10) 0.002(5) -0.010(5) 0.003(4)
C52 0.034(6) 0.055(7) 0.112(12) -0.007(7) 0.006(6) 0.022(5)
C53 0.027(5) 0.073(8) 0.095(10) -0.009(7) 0.007(5) 0.001(5)
C54 0.036(5) 0.038(5) 0.091(9) -0.013(5) 0.005(5) 0.003(4)
C55 0.054(7) 0.020(4) 0.101(10) 0.003(5) -0.005(6) 0.001(4)
C56 0.055(7) 0.055(7) 0.066(8) 0.012(5) -0.003(5) -0.004(5)
C57 0.044(6) 0.057(7) 0.086(9) -0.004(6) 0.013(6) 0.010(5)
C58 0.062(8) 0.062(9) 0.099(11) -0.035(8) 0.003(7) 0.012(7)
C60 0.031(5) 0.016(4) 0.129(12) 0.012(5) 0.003(5) -0.012(4)
C61 0.039(6) 0.046(7) 0.132(14) -0.002(7) -0.012(7) 0.008(5)
C62 0.044(7) 0.044(7) 0.138(15) -0.007(7) -0.023(8) -0.004(5)
C63 0.047(6) 0.041(6) 0.071(8) 0.000(5) 0.003(5) 0.002(5)
C64 0.032(5) 0.047(6) 0.089(9) 0.010(5) -0.003(5) 0.002(4)
C65 0.025(5) 0.028(5) 0.134(13) 0.004(6) 0.006(6) -0.007(4)
C66 0.062(9) 0.026(6) 0.19(2) -0.018(8) -0.009(10) 0.011(6)
C67 0.059(8) 0.060(8) 0.104(12) -0.002(7) 0.009(7) 0.007(6)
C68 0.066(8) 0.037(6) 0.085(9) 0.020(5) 0.001(6) -0.002(5)
C70 0.032(5) 0.040(6) 0.095(10) -0.011(5) -0.005(5) -0.010(4)
C71 0.044(6) 0.047(7) 0.097(10) -0.002(6) 0.005(6) -0.008(5)
C72 0.061(7) 0.026(5) 0.110(11) 0.000(6) -0.003(7) -0.009(5)
C73 0.070(8) 0.025(5) 0.079(9) -0.001(5) 0.005(6) 0.000(5)
C74 0.050(6) 0.031(5) 0.097(10) 0.003(5) 0.011(6) -0.019(5)
C75 0.039(6) 0.042(7) 0.149(15) -0.010(7) 0.015(7) -0.003(5)
C76 0.074(9) 0.024(5) 0.107(11) 0.007(5) 0.004(7) -0.010(5)
C77 0.060(7) 0.052(7) 0.068(8) 0.008(5) -0.004(6) -0.015(6)
C78 0.087(10) 0.047(7) 0.073(9) -0.004(6) 0.026(7) -0.011(6)
C80 0.025(5) 0.072(8) 0.092(10) 0.017(7) 0.005(5) 0.014(5)
C81 0.044(6) 0.022(5) 0.147(14) -0.012(6) 0.013(7) 0.006(4)
C82 0.049(7) 0.052(7) 0.116(12) -0.023(7) 0.023(7) 0.005(6)
C83 0.054(7) 0.034(6) 0.110(11) -0.009(6) 0.018(7) -0.004(5)
C84 0.044(6) 0.057(7) 0.070(8) -0.015(6) 0.009(5) 0.001(5)
C85 0.037(6) 0.041(6) 0.139(14) -0.016(7) 0.014(7) -0.004(5)
C86 0.058(7) 0.043(6) 0.094(10) -0.003(6) -0.003(6) 0.014(5)
C87 0.077(9) 0.045(7) 0.094(11) 0.004(6) 0.020(8) -0.013(6)
C88 0.039(5) 0.037(5) 0.096(10) -0.004(5) -0.003(5) 0.006(4)
C91 0.032(5) 0.034(5) 0.093(9) 0.006(5) 0.011(5) 0.007(4)
C92 0.063(8) 0.042(6) 0.088(10) 0.008(6) 0.029(7) 0.020(5)
C93 0.068(9) 0.074(9) 0.089(11) 0.019(8) 0.030(8) 0.023(7)
C94 0.106(14) 0.106(15) 0.066(10) -0.001(9) 0.028(9) 0.020(11)
C101 0.033(5) 0.030(5) 0.092(9) 0.005(5) 0.001(5) -0.006(4)
C102 0.031(6) 0.067(9) 0.115(12) 0.010(8) -0.003(6) -0.015(5)
C103 0.051(7) 0.060(8) 0.101(12) 0.013(7) -0.015(7) -0.017(6)
C104 0.079(11) 0.124(18) 0.092(13) 0.013(11) -0.011(9) -0.032(12)
C111 0.036(5) 0.013(4) 0.106(10) -0.006(4) -0.003(5) 0.009(3)
C112 0.082(9) 0.027(5) 0.086(10) -0.005(5) -0.018(7) 0.012(5)
C113 0.065(8) 0.053(7) 0.082(10) -0.008(6) -0.001(7) 0.001(6)
C114 0.120(16) 0.065(10) 0.088(12) -0.008(8) -0.014(10) 0.038(10)
C121 0.031(5) 0.041(6) 0.085(9) -0.003(5) 0.009(5) -0.002(4)
C122 0.027(5) 0.058(7) 0.109(11) -0.009(7) 0.008(6) 0.003(5)
C123 0.054(8) 0.059(8) 0.101(12) -0.008(7) 0.025(7) -0.010(6)
C124 0.055(8) 0.095(12) 0.118(15) -0.022(10) 0.018(8) -0.024(8)

loop_
_atom_type_symbol
_atom_type_description
_atom_type_scat_dispersion_real
_atom_type_scat_dispersion_imag
_atom_type_scat_source
K K 0.3868 1.0657 'International Tables Vol C Tables 4.2.6.8 and 6.1.1.4'
Mg Mg 0.1719 0.1771 'International Tables Vol C Tables 4.2.6.8 and 6.1.1.4'
N N 0.0311 0.0180 'International Tables Vol C Tables 4.2.6.8 and 6.1.1.4'
C C 0.0181 0.0091 'International Tables Vol C Tables 4.2.6.8 and 6.1.1.4'
H H 0.0000 0.0000 'International Tables Vol C Tables 4.2.6.8 and 6.1.1.4'

loop_
_geom_angle_atom_site_label_1
_geom_angle_atom_site_label_2
_geom_angle_atom_site_label_3
_geom_angle
N8 K1 N1 156.9(3)
N8 K1 C121 70.4(3)
N1 K1 C121 132.3(3)
N8 K1 C91 127.6(3)
N1 K1 C91 67.9(3)
C121 K1 C91 82.4(3)
N8 K1 C84 25.3(3)
N1 K1 C84 142.5(3)
C121 K1 C84 81.5(3)
C91 K1 C84 109.5(3)
N8 K1 C122 87.1(3)
N1 K1 C122 113.1(4)
C121 K1 C122 24.8(4)
C91 K1 C122 85.4(3)
C84 K1 C122 103.7(3)
N8 K1 C14 146.6(3)
N1 K1 C14 24.2(3)
C121 K1 C14 123.7(4)
C91 K1 C14 85.7(3)
C84 K1 C14 152.8(3)
C122 K1 C14 99.7(4)
N8 K1 Mg4 34.10(18)
N1 K1 Mg4 166.1(3)
C121 K1 Mg4 36.8(2)
C91 K1 Mg4 111.4(2)
C84 K1 Mg4 51.4(2)
C122 K1 Mg4 53.6(3)
C14 K1 Mg4 144.6(3)
N8 K1 Mg1 162.1(2)
N1 K1 Mg1 33.39(18)
C121 K1 Mg1 105.7(2)
C91 K1 Mg1 35.6(2)
C84 K1 Mg1 138.7(2)
C122 K1 Mg1 95.5(2)
C14 K1 Mg1 50.4(2)
Mg4 K1 Mg1 141.62(11)
N3 K2 N2 154.6(3)
N3 K2 C91 135.4(3)
N2 K2 C91 70.0(3)
N3 K2 C92 115.0(4)
N2 K2 C92 88.1(3)
C91 K2 C92 27.9(4)
N3 K2 C101 68.4(3)
N2 K2 C101 125.3(3)
C91 K2 C101 83.4(3)
C92 K2 C101 89.2(3)
N3 K2 C30 24.8(3)
N2 K2 C30 146.9(3)
C91 K2 C30 127.1(4)
C92 K2 C30 100.5(4)
C101 K2 C30 87.0(3)
N3 K2 Mg2 33.6(2)
N2 K2 Mg2 159.9(2)
C91 K2 Mg2 107.5(2)
C92 K2 Mg2 97.9(2)
C101 K2 Mg2 36.3(2)
C30 K2 Mg2 50.84(18)
N3 K2 Mg1 170.1(3)
N2 K2 Mg1 34.1(2)
C91 K2 Mg1 36.4(2)
C92 K2 Mg1 55.2(3)
C101 K2 Mg1 110.4(2)
C30 K2 Mg1 148.2(3)
Mg2 K2 Mg1 142.27(10)
N4 K3 N5 155.1(3)
N4 K3 C101 69.4(3)
N5 K3 C101 133.8(3)
N4 K3 C111 131.0(3)
N5 K3 C111 69.3(2)
C101 K3 C111 83.1(3)
N4 K3 C102 85.2(3)
N5 K3 C102 113.1(4)
C101 K3 C102 26.5(4)
C111 K3 C102 87.1(3)
N4 K3 C44 25.0(3)
N5 K3 C44 143.2(3)
C101 K3 C44 81.8(3)
C111 K3 C44 114.7(3)
C102 K3 C44 103.8(3)
N4 K3 C43 44.6(3)
N5 K3 C43 118.0(3)
C101 K3 C43 107.1(3)
C111 K3 C43 115.4(4)
C102 K3 C43 128.7(3)
C44 K3 C43 25.4(3)
N4 K3 Mg3 166.5(2)
N5 K3 Mg3 34.02(19)
C101 K3 Mg3 107.1(2)
C111 K3 Mg3 36.24(19)
C102 K3 Mg3 96.7(2)
C44 K3 Mg3 143.6(2)
C43 K3 Mg3 129.3(2)
N4 K3 Mg2 33.09(19)
N5 K3 Mg2 165.8(3)
C101 K3 Mg2 36.5(2)
C111 K3 Mg2 112.06(18)
C102 K3 Mg2 53.8(3)
C44 K3 Mg2 50.2(2)
C43 K3 Mg2 74.8(2)
Mg3 K3 Mg2 142.81(11)
N7 K4 N6 155.8(3)
N7 K4 C111 134.7(3)
N6 K4 C111 68.2(3)
N7 K4 C121 69.6(3)
N6 K4 C121 129.6(3)
C111 K4 C121 82.6(3)
N7 K4 C112 114.7(4)
N6 K4 C112 84.4(3)
C111 K4 C112 24.9(4)
C121 K4 C112 85.0(3)
N7 K4 C74 24.9(3)
N6 K4 C74 143.4(3)
C111 K4 C74 124.4(4)
C121 K4 C74 87.0(3)
C112 K4 C74 100.1(4)
N7 K4 Mg4 34.00(17)
N6 K4 Mg4 165.8(2)
C111 K4 Mg4 107.2(2)
C121 K4 Mg4 36.8(2)
C112 K4 Mg4 96.2(2)
C74 K4 Mg4 50.56(19)
N7 K4 Mg3 165.4(3)
N6 K4 Mg3 33.02(19)
C111 K4 Mg3 35.68(19)
C121 K4 Mg3 111.9(2)
C112 K4 Mg3 52.2(3)
C74 K4 Mg3 142.0(3)
Mg4 K4 Mg3 142.53(11)
N1 Mg1 N2 133.9(5)
N1 Mg1 C91 114.0(5)
N2 Mg1 C91 112.2(4)
N1 Mg1 K2 167.5(4)
N2 Mg1 K2 55.1(3)
C91 Mg1 K2 58.0(3)
N1 Mg1 K1 53.2(3)
N2 Mg1 K1 164.6(3)
C91 Mg1 K1 63.2(3)
K2 Mg1 K1 120.97(12)
N4 Mg2 N3 132.8(5)
N4 Mg2 C101 111.5(4)
N3 Mg2 C101 115.6(5)
N4 Mg2 K2 163.8(3)
N3 Mg2 K2 54.7(4)
C101 Mg2 K2 64.3(3)
N4 Mg2 K3 53.4(3)
N3 Mg2 K3 170.1(4)
C101 Mg2 K3 58.5(3)
K2 Mg2 K3 121.84(11)
N6 Mg3 N5 134.3(4)
N6 Mg3 C111 111.1(4)
N5 Mg3 C111 114.6(4)
N6 Mg3 K3 163.7(3)
N5 Mg3 K3 55.0(3)
C111 Mg3 K3 61.8(3)
N6 Mg3 K4 54.0(3)
N5 Mg3 K4 167.9(4)
C111 Mg3 K4 58.2(3)
K3 Mg3 K4 119.79(11)
N7 Mg4 N8 135.5(4)
N7 Mg4 C121 112.8(5)
N8 Mg4 C121 111.6(4)
N7 Mg4 K4 54.1(3)
N8 Mg4 K4 164.4(3)
C121 Mg4 K4 61.3(3)
N7 Mg4 K1 165.8(4)
N8 Mg4 K1 53.7(3)
C121 Mg4 K1 59.0(3)
K4 Mg4 K1 120.16(12)
C10 N1 C14 113.5(9)
C10 N1 Mg1 119.1(8)
C14 N1 Mg1 121.7(8)
C10 N1 K1 100.7(8)
C14 N1 K1 99.9(7)
Mg1 N1 K1 93.4(3)
C24 N2 C20 116.5(11)
C24 N2 Mg1 120.6(8)
C20 N2 Mg1 119.4(9)
C24 N2 K2 98.2(6)
C20 N2 K2 100.0(8)
Mg1 N2 K2 90.8(4)
C30 N3 C34 113.1(10)
C30 N3 Mg2 122.0(9)
C34 N3 Mg2 121.3(9)
C30 N3 K2 98.3(8)
C34 N3 K2 99.2(8)
Mg2 N3 K2 91.7(4)
C44 N4 C40 117.3(10)
C44 N4 Mg2 120.5(7)
C40 N4 Mg2 118.0(8)
C44 N4 K3 96.8(7)
C40 N4 K3 100.5(7)
Mg2 N4 K3 93.5(4)
C50 N5 C54 113.7(10)
C50 N5 Mg3 119.6(8)
C54 N5 Mg3 120.6(9)
C50 N5 K3 102.9(7)
C54 N5 K3 101.2(7)
Mg3 N5 K3 91.0(3)
C64 N6 C60 114.3(10)
C64 N6 Mg3 121.9(7)
C60 N6 Mg3 118.7(8)
C64 N6 K4 98.6(7)
C60 N6 K4 101.2(7)
Mg3 N6 K4 93.0(3)
C70 N7 C74 115.0(9)
C70 N7 Mg4 120.8(8)
C74 N7 Mg4 118.8(8)
C70 N7 K4 102.7(8)
C74 N7 K4 99.0(7)
Mg4 N7 K4 91.9(3)
C84 N8 C80 113.8(10)
C84 N8 Mg4 120.7(7)
C80 N8 Mg4 120.9(9)
C84 N8 K1 97.6(7)
C80 N8 K1 102.0(7)
Mg4 N8 K1 92.2(3)
N1 C10 C11 113.2(11)
N1 C10 C16 115.3(12)
C11 C10 C16 108.3(10)
N1 C10 C15 106.6(10)
C11 C10 C15 106.5(12)
C16 C10 C15 106.4(11)
C12 C11 C10 111.5(13)
C12 C11 H11A 109.3
C10 C11 H11A 109.3
C12 C11 H11B 109.3
C10 C11 H11B 109.3
H11A C11 H11B 108.0
C11 C12 C13 111.1(11)
C11 C12 H12A 109.4
C13 C12 H12A 109.4
C11 C12 H12B 109.4
C13 C12 H12B 109.4
H12A C12 H12B 108.0
C12 C13 C14 109.3(11)
C12 C13 H13A 109.8
C14 C13 H13A 109.8
C12 C13 H13B 109.8
C14 C13 H13B 109.8
H13A C13 H13B 108.3
N1 C14 C18 114.8(11)
N1 C14 C13 115.5(12)
C18 C14 C13 109.0(10)
N1 C14 C17 107.5(9)
C18 C14 C17 103.0(13)
C13 C14 C17 105.8(11)
N1 C14 K1 55.8(6)
C18 C14 K1 169.9(9)
C13 C14 K1 80.0(8)
C17 C14 K1 78.2(8)
C10 C15 H15A 109.5
C10 C15 H15B 109.5
H15A C15 H15B 109.5
C10 C15 H15C 109.5
H15A C15 H15C 109.5
H15B C15 H15C 109.5
C10 C16 H16A 109.5
C10 C16 H16B 109.5
H16A C16 H16B 109.5
C10 C16 H16C 109.5
H16A C16 H16C 109.5
H16B C16 H16C 109.5
C14 C17 H17A 109.5
C14 C17 H17B 109.5
H17A C17 H17B 109.5
C14 C17 H17C 109.5
H17A C17 H17C 109.5
H17B C17 H17C 109.5
C14 C18 H18A 109.5
C14 C18 H18B 109.5
H18A C18 H18B 109.5
C14 C18 H18C 109.5
H18A C18 H18C 109.5
H18B C18 H18C 109.5
N2 C20 C26 105.8(10)
N2 C20 C21 113.2(11)
C26 C20 C21 111.7(13)
N2 C20 C25 111.7(12)
C26 C20 C25 107.5(13)
C21 C20 C25 106.9(12)
C20 C21 C22 115.1(14)
C20 C21 H21A 108.5
C22 C21 H21A 108.5
C20 C21 H21B 108.5
C22 C21 H21B 108.5
H21A C21 H21B 107.5
C23 C22 C21 109.5(12)
C23 C22 H22A 109.8
C21 C22 H22A 109.8
C23 C22 H22B 109.8
C21 C22 H22B 109.8
H22A C22 H22B 108.2
C22 C23 C24 115.4(11)
C22 C23 H23A 108.4
C24 C23 H23A 108.4
C22 C23 H23B 108.4
C24 C23 H23B 108.4
H23A C23 H23B 107.5
C27 C24 N2 108.3(11)
C27 C24 C23 109.5(10)
N2 C24 C23 112.2(12)
C27 C24 C28 107.1(13)
N2 C24 C28 112.8(11)
C23 C24 C28 106.7(11)
C20 C25 H25A 109.5
C20 C25 H25B 109.5
H25A C25 H25B 109.5
C20 C25 H25C 109.5
H25A C25 H25C 109.5
H25B C25 H25C 109.5
C20 C26 H26A 109.5
C20 C26 H26B 109.5
H26A C26 H26B 109.5
C20 C26 H26C 109.5
H26A C26 H26C 109.5
H26B C26 H26C 109.5
C24 C27 H27A 109.5
C24 C27 H27B 109.5
H27A C27 H27B 109.5
C24 C27 H27C 109.5
H27A C27 H27C 109.5
H27B C27 H27C 109.5
C24 C28 H28A 109.5
C24 C28 H28B 109.5
H28A C28 H28B 109.5
C24 C28 H28C 109.5
H28A C28 H28C 109.5
H28B C28 H28C 109.5
N3 C30 C36 107.2(9)
N3 C30 C31 114.7(12)
C36 C30 C31 107.7(11)
N3 C30 C35 112.9(11)
C36 C30 C35 105.8(12)
C31 C30 C35 108.1(10)
N3 C30 K2 57.0(7)
C36 C30 K2 77.2(7)
C31 C30 K2 79.9(8)
C35 C30 K2 169.6(8)
C32 C31 C30 111.9(12)
C32 C31 H31A 109.2
C30 C31 H31A 109.2
C32 C31 H31B 109.2
C30 C31 H31B 109.2
H31A C31 H31B 107.9
C31 C32 C33 112.2(12)
C31 C32 H32A 109.2
C33 C32 H32A 109.2
C31 C32 H32B 109.2
C33 C32 H32B 109.2
H32A C32 H32B 107.9
C34 C33 C32 111.8(14)
C34 C33 H33A 109.3
C32 C33 H33A 109.3
C34 C33 H33B 109.3
C32 C33 H33B 109.3
H33A C33 H33B 107.9
C33 C34 N3 115.8(12)
C33 C34 C37 109.1(12)
N3 C34 C37 105.8(9)
C33 C34 C38 108.8(9)
N3 C34 C38 112.2(11)
C37 C34 C38 104.6(11)
C30 C35 H35A 109.5
C30 C35 H35B 109.5
H35A C35 H35B 109.5
C30 C35 H35C 109.5
H35A C35 H35C 109.5
H35B C35 H35C 109.5
C30 C36 H36A 109.5
C30 C36 H36B 109.5
H36A C36 H36B 109.5
C30 C36 H36C 109.5
H36A C36 H36C 109.5
H36B C36 H36C 109.5
C34 C37 H37A 109.5
C34 C37 H37B 109.5
H37A C37 H37B 109.5
C34 C37 H37C 109.5
H37A C37 H37C 109.5
H37B C37 H37C 109.5
C34 C38 H38A 109.5
C34 C38 H38B 109.5
H38A C38 H38B 109.5
C34 C38 H38C 109.5
H38A C38 H38C 109.5
H38B C38 H38C 109.5
C45 C40 N4 106.5(11)
C45 C40 C46 108.9(12)
N4 C40 C46 115.2(11)
C45 C40 C41 107.9(11)
N4 C40 C41 110.4(9)
C46 C40 C41 107.7(11)
C42 C41 C40 113.2(12)
C42 C41 H41A 108.9
C40 C41 H41A 108.9
C42 C41 H41B 108.9
C40 C41 H41B 108.9
H41A C41 H41B 107.7
C41 C42 C43 109.7(12)
C41 C42 H42A 109.7
C43 C42 H42A 109.7
C41 C42 H42B 109.7
C43 C42 H42B 109.7
H42A C42 H42B 108.2
C44 C43 C42 115.3(11)
C44 C43 K3 76.8(8)
C42 C43 K3 101.3(10)
C44 C43 H43A 108.5
C42 C43 H43A 108.5
K3 C43 H43A 143.0
C44 C43 H43B 108.5
C42 C43 H43B 108.5
K3 C43 H43B 40.3
H43A C43 H43B 107.5
N4 C44 C48 109.3(12)
N4 C44 C43 112.1(11)
C48 C44 C43 107.9(12)
N4 C44 C47 115.0(12)
C48 C44 C47 107.7(14)
C43 C44 C47 104.4(11)
N4 C44 K3 58.2(7)
C48 C44 K3 77.7(10)
C43 C44 K3 77.7(8)
C47 C44 K3 172.9(10)
C40 C45 H45A 109.5
C40 C45 H45B 109.5
H45A C45 H45B 109.5
C40 C45 H45C 109.5
H45A C45 H45C 109.5
H45B C45 H45C 109.5
C40 C46 H46A 109.5
C40 C46 H46B 109.5
H46A C46 H46B 109.5
C40 C46 H46C 109.5
H46A C46 H46C 109.5
H46B C46 H46C 109.5
C44 C47 H47A 109.5
C44 C47 H47B 109.5
H47A C47 H47B 109.5
C44 C47 H47C 109.5
H47A C47 H47C 109.5
H47B C47 H47C 109.5
C44 C48 H48A 109.5
C44 C48 H48B 109.5
H48A C48 H48B 109.5
C44 C48 H48C 109.5
H48A C48 H48C 109.5
H48B C48 H48C 109.5
N5 C50 C56 107.7(10)
N5 C50 C51 113.9(11)
C56 C50 C51 105.3(11)
N5 C50 C55 116.9(11)
C56 C50 C55 104.4(11)
C51 C50 C55 107.5(9)
C52 C51 C50 110.3(12)
C52 C51 H51A 109.6
C50 C51 H51A 109.6
C52 C51 H51B 109.6
C50 C51 H51B 109.6
H51A C51 H51B 108.1
C53 C52 C51 109.6(10)
C53 C52 H52A 109.8
C51 C52 H52A 109.8
C53 C52 H52B 109.8
C51 C52 H52B 109.8
H52A C52 H52B 108.2
C52 C53 C54 110.8(11)
C52 C53 H53A 109.5
C54 C53 H53A 109.5
C52 C53 H53B 109.5
C54 C53 H53B 109.5
H53A C53 H53B 108.1
N5 C54 C57 106.3(9)
N5 C54 C58 114.8(11)
C57 C54 C58 107.8(13)
N5 C54 C53 111.7(11)
C57 C54 C53 107.4(11)
C58 C54 C53 108.6(10)
C50 C55 H55A 109.5
C50 C55 H55B 109.5
H55A C55 H55B 109.5
C50 C55 H55C 109.5
H55A C55 H55C 109.5
H55B C55 H55C 109.5
C50 C56 H56A 109.5
C50 C56 H56B 109.5
H56A C56 H56B 109.5
C50 C56 H56C 109.5
H56A C56 H56C 109.5
H56B C56 H56C 109.5
C54 C57 H57A 109.5
C54 C57 H57B 109.5
H57A C57 H57B 109.5
C54 C57 H57C 109.5
H57A C57 H57C 109.5
H57B C57 H57C 109.5
C54 C58 H58A 109.5
C54 C58 H58B 109.5
H58A C58 H58B 109.5
C54 C58 H58C 109.5
H58A C58 H58C 109.5
H58B C58 H58C 109.5
C65 C60 N6 104.8(10)
C65 C60 C66 108.9(12)
N6 C60 C66 115.0(12)
C65 C60 C61 109.4(12)
N6 C60 C61 109.3(10)
C66 C60 C61 109.3(12)
C62 C61 C60 115.7(15)
C62 C61 H61A 108.3
C60 C61 H61A 108.3
C62 C61 H61B 108.3
C60 C61 H61B 108.3
H61A C61 H61B 107.4
C61 C62 C63 107.5(12)
C61 C62 H62A 110.2
C63 C62 H62A 110.2
C61 C62 H62B 110.2
C63 C62 H62B 110.2
H62A C62 H62B 108.5
C64 C63 C62 113.4(10)
C64 C63 H63A 108.9
C62 C63 H63A 108.9
C64 C63 H63B 108.9
C62 C63 H63B 108.9
H63A C63 H63B 107.7
N6 C64 C63 113.3(11)
N6 C64 C67 115.3(11)
C63 C64 C67 108.0(12)
N6 C64 C68 106.3(10)
C63 C64 C68 109.1(10)
C67 C64 C68 104.4(12)
C60 C65 H65A 109.5
C60 C65 H65B 109.5
H65A C65 H65B 109.5
C60 C65 H65C 109.5
H65A C65 H65C 109.5
H65B C65 H65C 109.5
C60 C66 H66A 109.5
C60 C66 H66B 109.5
H66A C66 H66B 109.5
C60 C66 H66C 109.5
H66A C66 H66C 109.5
H66B C66 H66C 109.5
C64 C67 H67A 109.5
C64 C67 H67B 109.5
H67A C67 H67B 109.5
C64 C67 H67C 109.5
H67A C67 H67C 109.5
H67B C67 H67C 109.5
C64 C68 H68A 109.5
C64 C68 H68B 109.5
H68A C68 H68B 109.5
C64 C68 H68C 109.5
H68A C68 H68C 109.5
H68B C68 H68C 109.5
N7 C70 C71 113.3(11)
N7 C70 C76 105.0(10)
C71 C70 C76 108.2(12)
N7 C70 C75 113.3(12)
C71 C70 C75 110.0(10)
C76 C70 C75 106.5(12)
C70 C71 C72 110.5(12)
C70 C71 H71A 109.5
C72 C71 H71A 109.5
C70 C71 H71B 109.5
C72 C71 H71B 109.5
H71A C71 H71B 108.1
C73 C72 C71 109.8(11)
C73 C72 H72A 109.7
C71 C72 H72A 109.7
C73 C72 H72B 109.7
C71 C72 H72B 109.7
H72A C72 H72B 108.2
C72 C73 C74 110.5(10)
C72 C73 H73A 109.6
C74 C73 H73A 109.6
C72 C73 H73B 109.6
C74 C73 H73B 109.6
H73A C73 H73B 108.1
C78 C74 N7 115.6(11)
C78 C74 C77 105.9(13)
N7 C74 C77 106.6(9)
C78 C74 C73 108.6(10)
N7 C74 C73 111.7(11)
C77 C74 C73 108.1(11)
C78 C74 K4 171.3(9)
N7 C74 K4 56.1(6)
C77 C74 K4 76.1(8)
C73 C74 K4 78.3(8)
C70 C75 H75A 109.5
C70 C75 H75B 109.5
H75A C75 H75B 109.5
C70 C75 H75C 109.5
H75A C75 H75C 109.5
H75B C75 H75C 109.5
C70 C76 H76A 109.5
C70 C76 H76B 109.5
H76A C76 H76B 109.5
C70 C76 H76C 109.5
H76A C76 H76C 109.5
H76B C76 H76C 109.5
C74 C77 H77A 109.5
C74 C77 H77B 109.5
H77A C77 H77B 109.5
C74 C77 H77C 109.5
H77A C77 H77C 109.5
H77B C77 H77C 109.5
C74 C78 H78A 109.5
C74 C78 H78B 109.5
H78A C78 H78B 109.5
C74 C78 H78C 109.5
H78A C78 H78C 109.5
H78B C78 H78C 109.5
C81 C80 N8 114.0(11)
C81 C80 C86 112.0(12)
N8 C80 C86 103.9(11)
C81 C80 C85 108.6(12)
N8 C80 C85 112.8(11)
C86 C80 C85 105.2(12)
C80 C81 C82 114.3(13)
C80 C81 H81A 108.7
C82 C81 H81A 108.7
C80 C81 H81B 108.7
C82 C81 H81B 108.7
H81A C81 H81B 107.6
C81 C82 C83 109.5(11)
C81 C82 H82A 109.8
C83 C82 H82A 109.8
C81 C82 H82B 109.8
C83 C82 H82B 109.8
H82A C82 H82B 108.2
C84 C83 C82 112.6(12)
C84 C83 H83A 109.1
C82 C83 H83A 109.1
C84 C83 H83B 109.1
C82 C83 H83B 109.1
H83A C83 H83B 107.8
N8 C84 C83 114.4(13)
N8 C84 C88 106.6(10)
C83 C84 C88 108.4(10)
N8 C84 C87 114.9(11)
C83 C84 C87 108.3(11)
C88 C84 C87 103.4(12)
N8 C84 K1 57.1(6)
C83 C84 K1 80.7(9)
C88 C84 K1 75.9(8)
C87 C84 K1 170.5(9)
C80 C85 H85A 109.5
C80 C85 H85B 109.5
H85A C85 H85B 109.5
C80 C85 H85C 109.5
H85A C85 H85C 109.5
H85B C85 H85C 109.5
C80 C86 H86A 109.5
C80 C86 H86B 109.5
H86A C86 H86B 109.5
C80 C86 H86C 109.5
H86A C86 H86C 109.5
H86B C86 H86C 109.5
C84 C87 H87A 109.5
C84 C87 H87B 109.5
H87A C87 H87B 109.5
C84 C87 H87C 109.5
H87A C87 H87C 109.5
H87B C87 H87C 109.5
C84 C88 H88A 109.5
C84 C88 H88B 109.5
H88A C88 H88B 109.5
C84 C88 H88C 109.5
H88A C88 H88C 109.5
H88B C88 H88C 109.5
C92 C91 Mg1 119.6(8)
C92 C91 K2 83.0(7)
Mg1 C91 K2 85.6(4)
C92 C91 K1 108.2(7)
Mg1 C91 K1 81.2(3)
K2 C91 K1 165.8(5)
C92 C91 H91A 107.4
Mg1 C91 H91A 107.4
K2 C91 H91A 47.8
K1 C91 H91A 132.0
C92 C91 H91B 107.4
Mg1 C91 H91B 107.4
K2 C91 H91B 154.7
K1 C91 H91B 30.9
H91A C91 H91B 106.9
C93 C92 C91 117.3(13)
C93 C92 K2 102.5(8)
C91 C92 K2 69.1(6)
C93 C92 H92A 108.0
C91 C92 H92A 108.0
K2 C92 H92A 146.2
C93 C92 H92B 108.0
C91 C92 H92B 108.0
K2 C92 H92B 47.9
H92A C92 H92B 107.2
C94 C93 C92 117.0(17)
C94 C93 H93A 108.0
C92 C93 H93A 108.0
C94 C93 H93B 108.0
C92 C93 H93B 108.0
H93A C93 H93B 107.3
C93 C94 H94A 109.5
C93 C94 H94B 109.5
H94A C94 H94B 109.5
C93 C94 H94C 109.5
H94A C94 H94C 109.5
H94B C94 H94C 109.5
C102 C101 Mg2 118.8(8)
C102 C101 K3 86.0(8)
Mg2 C101 K3 85.1(4)
C102 C101 K2 110.6(8)
Mg2 C101 K2 79.4(3)
K3 C101 K2 161.3(5)
C102 C101 H10A 107.6
Mg2 C101 H10A 107.6
K3 C101 H10A 152.3
K2 C101 H10A 31.7
C102 C101 H10B 107.6
Mg2 C101 H10B 107.6
K3 C101 H10B 45.2
K2 C101 H10B 130.8
H10A C101 H10B 107.1
C101 C102 C103 117.2(13)
C101 C102 K3 67.5(7)
C103 C102 K3 101.9(9)
C101 C102 H10C 108.0
C103 C102 H10C 108.0
K3 C102 H10C 147.5
C101 C102 H10D 108.0
C103 C102 H10D 108.0
K3 C102 H10D 49.9
H10C C102 H10D 107.2
C104 C103 C102 115.4(15)
C104 C103 H10E 108.4
C102 C103 H10E 108.4
C104 C103 H10F 108.4
C102 C103 H10F 108.4
H10E C103 H10F 107.5
C103 C104 H10G 109.5
C103 C104 H10H 109.5
H10G C104 H10H 109.5
C103 C104 H10I 109.5
H10G C104 H10I 109.5
H10H C104 H10I 109.5
C112 C111 Mg3 120.2(7)
C112 C111 K4 89.9(8)
Mg3 C111 K4 86.1(4)
C112 C111 K3 100.3(8)
Mg3 C111 K3 82.0(3)
K4 C111 K3 167.1(4)
C112 C111 H11C 107.3
Mg3 C111 H11C 107.3
K4 C111 H11C 40.6
K3 C111 H11C 139.9
C112 C111 H11D 107.3
Mg3 C111 H11D 107.3
K4 C111 H11D 147.4
K3 C111 H11D 35.6
H11C C111 H11D 106.9
C111 C112 C113 114.9(11)
C111 C112 K4 65.2(7)
C113 C112 K4 100.2(9)
C111 C112 H11E 108.5
C113 C112 H11E 108.5
K4 C112 H11E 53.2
C111 C112 H11F 108.5
C113 C112 H11F 108.5
K4 C112 H11F 149.9
H11E C112 H11F 107.5
C112 C113 C114 113.0(13)
C112 C113 H11G 109.0
C114 C113 H11G 109.0
C112 C113 H11H 109.0
C114 C113 H11H 109.0
H11G C113 H11H 107.8
C113 C114 H11I 109.5
C113 C114 H11J 109.5
H11I C114 H11J 109.5
C113 C114 H11K 109.5
H11I C114 H11K 109.5
H11J C114 H11K 109.5
C122 C121 Mg4 122.0(8)
C122 C121 K1 90.8(8)
Mg4 C121 K1 84.2(4)
C122 C121 K4 99.8(8)
Mg4 C121 K4 81.9(4)
K1 C121 K4 165.6(4)
C122 C121 H12C 106.8
Mg4 C121 H12C 106.8
K1 C121 H12C 148.3
K4 C121 H12C 36.1
C122 C121 H12D 106.8
Mg4 C121 H12D 106.8
K1 C121 H12D 42.0
K4 C121 H12D 140.4
H12C C121 H12D 106.7
C121 C122 C123 115.8(12)
C121 C122 K1 64.4(7)
C123 C122 K1 100.9(9)
C121 C122 H12E 108.3
C123 C122 H12E 108.3
K1 C122 H12E 149.5
C121 C122 H12F 108.3
C123 C122 H12F 108.3
K1 C122 H12F 53.7
H12E C122 H12F 107.4
C124 C123 C122 116.2(14)
C124 C123 H12G 108.2
C122 C123 H12G 108.2
C124 C123 H12H 108.2
C122 C123 H12H 108.2
H12G C123 H12H 107.4
C123 C124 H12I 109.5
C123 C124 H12J 109.5
H12I C124 H12J 109.5
C123 C124 H12K 109.5
H12I C124 H12K 109.5
H12J C124 H12K 109.5

loop_
_geom_bond_atom_site_label_1
_geom_bond_atom_site_label_2
_geom_bond_distance
K1 N8 2.957(10)
K1 N1 2.969(11)
K1 C121 3.158(12)
K1 C91 3.345(11)
K1 C84 3.489(15)
K1 C122 3.501(15)
K1 C14 3.536(14)
K1 Mg4 3.665(4)
K1 Mg1 3.703(4)
K2 N3 2.984(13)
K2 N2 3.007(11)
K2 C91 3.116(11)
K2 C92 3.312(13)
K2 C101 3.349(11)
K2 C30 3.523(13)
K2 Mg2 3.655(4)
K2 Mg1 3.665(4)
K3 N4 2.970(10)
K3 N5 2.984(10)
K3 C101 3.157(11)
K3 C111 3.240(11)
K3 C102 3.408(17)
K3 C44 3.469(16)
K3 C43 3.481(16)
K3 Mg3 3.642(4)
K3 Mg2 3.691(4)
K4 N7 2.957(9)
K4 N6 3.012(9)
K4 C111 3.169(11)
K4 C121 3.232(12)
K4 C112 3.491(15)
K4 C74 3.521(15)
K4 Mg4 3.649(5)
K4 Mg3 3.719(4)
Mg1 N1 2.042(10)
Mg1 N2 2.055(11)
Mg1 C91 2.179(12)
Mg2 N4 2.019(10)
Mg2 N3 2.022(12)
Mg2 C101 2.201(12)
Mg3 N6 2.029(10)
Mg3 N5 2.038(10)
Mg3 C111 2.174(11)
Mg4 N7 2.042(9)
Mg4 N8 2.056(9)
Mg4 C121 2.208(12)
N1 C10 1.473(16)
N1 C14 1.475(19)
N2 C24 1.503(18)
N2 C20 1.508(14)
N3 C30 1.491(17)
N3 C34 1.510(16)
N4 C44 1.476(18)
N4 C40 1.508(13)
N5 C50 1.466(16)
N5 C54 1.487(17)
N6 C64 1.484(18)
N6 C60 1.505(11)
N7 C70 1.490(16)
N7 C74 1.504(18)
N8 C84 1.502(17)
N8 C80 1.506(13)
C10 C11 1.538(15)
C10 C16 1.549(16)
C10 C15 1.55(2)
C11 C12 1.53(2)
C11 H11A 0.9900
C11 H11B 0.9900
C12 C13 1.544(19)
C12 H12A 0.9900
C12 H12B 0.9900
C13 C14 1.546(16)
C13 H13A 0.9900
C13 H13B 0.9900
C14 C18 1.541(19)
C14 C17 1.550(19)
C15 H15A 0.9800
C15 H15B 0.9800
C15 H15C 0.9800
C16 H16A 0.9800
C16 H16B 0.9800
C16 H16C 0.9800
C17 H17A 0.9800
C17 H17B 0.9800
C17 H17C 0.9800
C18 H18A 0.9800
C18 H18B 0.9800
C18 H18C 0.9800
C20 C26 1.51(3)
C20 C21 1.516(18)
C20 C25 1.58(2)
C21 C22 1.54(3)
C21 H21A 0.9900
C21 H21B 0.9900
C22 C23 1.52(2)
C22 H22A 0.9900
C22 H22B 0.9900
C23 C24 1.537(18)
C23 H23A 0.9900
C23 H23B 0.9900
C24 C27 1.50(2)
C24 C28 1.63(2)
C25 H25A 0.9800
C25 H25B 0.9800
C25 H25C 0.9800
C26 H26A 0.9800
C26 H26B 0.9800
C26 H26C 0.9800
C27 H27A 0.9800
C27 H27B 0.9800
C27 H27C 0.9800
C28 H28A 0.9800
C28 H28B 0.9800
C28 H28C 0.9800
C30 C36 1.532(19)
C30 C31 1.545(14)
C30 C35 1.564(18)
C31 C32 1.50(2)
C31 H31A 0.9900
C31 H31B 0.9900
C32 C33 1.55(2)
C32 H32A 0.9900
C32 H32B 0.9900
C33 C34 1.507(15)
C33 H33A 0.9900
C33 H33B 0.9900
C34 C37 1.55(2)
C34 C38 1.585(17)
C35 H35A 0.9800
C35 H35B 0.9800
C35 H35C 0.9800
C36 H36A 0.9800
C36 H36B 0.9800
C36 H36C 0.9800
C37 H37A 0.9800
C37 H37B 0.9800
C37 H37C 0.9800
C38 H38A 0.9800
C38 H38B 0.9800
C38 H38C 0.9800
C40 C45 1.48(2)
C40 C46 1.549(17)
C40 C41 1.588(15)
C41 C42 1.51(3)
C41 H41A 0.9900
C41 H41B 0.9900
C42 C43 1.54(2)
C42 H42A 0.9900
C42 H42B 0.9900
C43 C44 1.530(17)
C43 H43A 0.9900
C43 H43B 0.9900
C44 C48 1.52(2)
C44 C47 1.57(2)
C45 H45A 0.9800
C45 H45B 0.9800
C45 H45C 0.9800
C46 H46A 0.9800
C46 H46B 0.9800
C46 H46C 0.9800
C47 H47A 0.9800
C47 H47B 0.9800
C47 H47C 0.9800
C48 H48A 0.9800
C48 H48B 0.9800
C48 H48C 0.9800
C50 C56 1.56(2)
C50 C51 1.565(16)
C50 C55 1.580(14)
C51 C52 1.55(2)
C51 H51A 0.9900
C51 H51B 0.9900
C52 C53 1.51(2)
C52 H52A 0.9900
C52 H52B 0.9900
C53 C54 1.569(16)
C53 H53A 0.9900
C53 H53B 0.9900
C54 C57 1.50(2)
C54 C58 1.562(17)
C55 H55A 0.9800
C55 H55B 0.9800
C55 H55C 0.9800
C56 H56A 0.9800
C56 H56B 0.9800
C56 H56C 0.9800
C57 H57A 0.9800
C57 H57B 0.9800
C57 H57C 0.9800
C58 H58A 0.9800
C58 H58B 0.9800
C58 H58C 0.9800
C60 C65 1.50(2)
C60 C66 1.551(19)
C60 C61 1.552(16)
C61 C62 1.48(3)
C61 H61A 0.9900
C61 H61B 0.9900
C62 C63 1.543(18)
C62 H62A 0.9900
C62 H62B 0.9900
C63 C64 1.509(16)
C63 H63A 0.9900
C63 H63B 0.9900
C64 C67 1.53(2)
C64 C68 1.546(17)
C65 H65A 0.9800
C65 H65B 0.9800
C65 H65C 0.9800
C66 H66A 0.9800
C66 H66B 0.9800
C66 H66C 0.9800
C67 H67A 0.9800
C67 H67B 0.9800
C67 H67C 0.9800
C68 H68A 0.9800
C68 H68B 0.9800
C68 H68C 0.9800
C70 C71 1.509(17)
C70 C76 1.52(2)
C70 C75 1.593(18)
C71 C72 1.60(2)
C71 H71A 0.9900
C71 H71B 0.9900
C72 C73 1.51(2)
C72 H72A 0.9900
C72 H72B 0.9900
C73 C74 1.561(14)
C73 H73A 0.9900
C73 H73B 0.9900
C74 C78 1.49(2)
C74 C77 1.536(19)
C75 H75A 0.9800
C75 H75B 0.9800
C75 H75C 0.9800
C76 H76A 0.9800
C76 H76B 0.9800
C76 H76C 0.9800
C77 H77A 0.9800
C77 H77B 0.9800
C77 H77C 0.9800
C78 H78A 0.9800
C78 H78B 0.9800
C78 H78C 0.9800
C80 C81 1.50(2)
C80 C86 1.55(2)
C80 C85 1.589(19)
C81 C82 1.52(3)
C81 H81A 0.9900
C81 H81B 0.9900
C82 C83 1.569(19)
C82 H82A 0.9900
C82 H82B 0.9900
C83 C84 1.502(17)
C83 H83A 0.9900
C83 H83B 0.9900
C84 C88 1.542(16)
C84 C87 1.58(2)
C85 H85A 0.9800
C85 H85B 0.9800
C85 H85C 0.9800
C86 H86A 0.9800
C86 H86B 0.9800
C86 H86C 0.9800
C87 H87A 0.9800
C87 H87B 0.9800
C87 H87C 0.9800
C88 H88A 0.9800
C88 H88B 0.9800
C88 H88C 0.9800
C91 C92 1.56(2)
C91 H91A 0.9900
C91 H91B 0.9900
C92 C93 1.53(2)
C92 H92A 0.9900
C92 H92B 0.9900
C93 C94 1.53(3)
C93 H93A 0.9900
C93 H93B 0.9900
C94 H94A 0.9800
C94 H94B 0.9800
C94 H94C 0.9800
C101 C102 1.52(2)
C101 H10A 0.9900
C101 H10B 0.9900
C102 C103 1.540(18)
C102 H10C 0.9900
C102 H10D 0.9900
C103 C104 1.51(3)
C103 H10E 0.9900
C103 H10F 0.9900
C104 H10G 0.9800
C104 H10H 0.9800
C104 H10I 0.9800
C111 C112 1.47(2)
C111 H11C 0.9900
C111 H11D 0.9900
C112 C113 1.549(18)
C112 H11E 0.9900
C112 H11F 0.9900
C113 C114 1.58(3)
C113 H11G 0.9900
C113 H11H 0.9900
C114 H11I 0.9800
C114 H11J 0.9800
C114 H11K 0.9800
C121 C122 1.47(2)
C121 H12C 0.9900
C121 H12D 0.9900
C122 C123 1.534(19)
C122 H12E 0.9900
C122 H12F 0.9900
C123 C124 1.44(3)
C123 H12G 0.9900
C123 H12H 0.9900
C124 H12I 0.9800
C124 H12J 0.9800
C124 H12K 0.9800

loop_
_geom_torsion_atom_site_label_1
_geom_torsion_atom_site_label_2
_geom_torsion_atom_site_label_3
_geom_torsion_atom_site_label_4
_geom_torsion
N3 K2 Mg1 N1 -16(2)
N2 K2 Mg1 N1 139.3(15)
C91 K2 Mg1 N1 -52.8(15)
C92 K2 Mg1 N1 -23.4(15)
C101 K2 Mg1 N1 -97.3(15)
C30 K2 Mg1 N1 22.3(15)
Mg2 K2 Mg1 N1 -74.9(15)
N3 K2 Mg1 N2 -155.1(14)
C91 K2 Mg1 N2 167.9(6)
C92 K2 Mg1 N2 -162.7(5)
C101 K2 Mg1 N2 123.4(5)
C30 K2 Mg1 N2 -117.0(6)
Mg2 K2 Mg1 N2 145.9(4)
N3 K2 Mg1 C91 36.9(14)
N2 K2 Mg1 C91 -167.9(6)
C92 K2 Mg1 C91 29.4(5)
C101 K2 Mg1 C91 -44.5(5)
C30 K2 Mg1 C91 75.1(6)
Mg2 K2 Mg1 C91 -22.1(5)
N3 K2 Mg1 K1 42.7(14)
N2 K2 Mg1 K1 -162.2(4)
C91 K2 Mg1 K1 5.7(4)
C92 K2 Mg1 K1 35.1(4)
C101 K2 Mg1 K1 -38.8(3)
C30 K2 Mg1 K1 80.8(4)
Mg2 K2 Mg1 K1 -16.4(3)
N8 K1 Mg1 N1 137.7(8)
C121 K1 Mg1 N1 -147.7(5)
C91 K1 Mg1 N1 161.2(6)
C84 K1 Mg1 N1 117.3(6)
C122 K1 Mg1 N1 -124.6(5)
C14 K1 Mg1 N1 -26.6(5)
Mg4 K1 Mg1 N1 -157.8(5)
N8 K1 Mg1 N2 -99.5(15)
N1 K1 Mg1 N2 122.7(14)
C121 K1 Mg1 N2 -24.9(14)
C91 K1 Mg1 N2 -76.0(14)
C84 K1 Mg1 N2 -120.0(14)
C122 K1 Mg1 N2 -1.9(14)
C14 K1 Mg1 N2 96.2(14)
Mg4 K1 Mg1 N2 -35.0(14)
N8 K1 Mg1 C91 -23.5(8)
N1 K1 Mg1 C91 -161.2(6)
C121 K1 Mg1 C91 51.1(5)
C84 K1 Mg1 C91 -43.9(5)
C122 K1 Mg1 C91 74.2(5)
C14 K1 Mg1 C91 172.2(5)
Mg4 K1 Mg1 C91 41.0(5)
N8 K1 Mg1 K2 -28.9(7)
N1 K1 Mg1 K2 -166.7(5)
C121 K1 Mg1 K2 45.7(3)
C91 K1 Mg1 K2 -5.4(4)
C84 K1 Mg1 K2 -49.4(4)
C122 K1 Mg1 K2 68.7(3)
C14 K1 Mg1 K2 166.8(4)
Mg4 K1 Mg1 K2 35.6(3)
N3 K2 Mg2 N4 -123.2(13)
N2 K2 Mg2 N4 107.4(14)
C91 K2 Mg2 N4 27.8(13)
C92 K2 Mg2 N4 0.9(13)
C101 K2 Mg2 N4 78.6(13)
C30 K2 Mg2 N4 -96.2(13)
Mg1 K2 Mg2 N4 41.4(13)
N2 K2 Mg2 N3 -129.4(7)
C91 K2 Mg2 N3 151.1(5)
C92 K2 Mg2 N3 124.1(5)
C101 K2 Mg2 N3 -158.2(6)
C30 K2 Mg2 N3 27.0(5)
Mg1 K2 Mg2 N3 164.6(5)
N3 K2 Mg2 C101 158.2(6)
N2 K2 Mg2 C101 28.8(7)
C91 K2 Mg2 C101 -50.7(5)
C92 K2 Mg2 C101 -77.7(5)
C30 K2 Mg2 C101 -174.7(5)
Mg1 K2 Mg2 C101 -37.2(5)
N3 K2 Mg2 K3 168.8(5)
N2 K2 Mg2 K3 39.4(7)
C91 K2 Mg2 K3 -40.1(3)
C92 K2 Mg2 K3 -67.0(3)
C101 K2 Mg2 K3 10.6(4)
C30 K2 Mg2 K3 -164.1(4)
Mg1 K2 Mg2 K3 -26.6(3)
N5 K3 Mg2 N4 134.9(9)
C101 K3 Mg2 N4 -172.4(6)
C111 K3 Mg2 N4 -132.5(5)
C102 K3 Mg2 N4 158.8(5)
C44 K3 Mg2 N4 -28.0(5)
C43 K3 Mg2 N4 -20.7(5)
Mg3 K3 Mg2 N4 -157.5(4)
N4 K3 Mg2 N3 -132(2)
N5 K3 Mg2 N3 3(2)
C101 K3 Mg2 N3 55(2)
C111 K3 Mg2 N3 95(2)
C102 K3 Mg2 N3 27(2)
C44 K3 Mg2 N3 -160(2)
C43 K3 Mg2 N3 -153(2)
Mg3 K3 Mg2 N3 70(2)
N4 K3 Mg2 C101 172.4(6)
N5 K3 Mg2 C101 -52.7(9)
C111 K3 Mg2 C101 39.9(5)
C102 K3 Mg2 C101 -28.8(5)
C44 K3 Mg2 C101 144.4(5)
C43 K3 Mg2 C101 151.6(5)
Mg3 K3 Mg2 C101 14.9(5)
N4 K3 Mg2 K2 161.2(4)
N5 K3 Mg2 K2 -63.9(8)
C101 K3 Mg2 K2 -11.2(4)
C111 K3 Mg2 K2 28.7(3)
C102 K3 Mg2 K2 -40.0(4)
C44 K3 Mg2 K2 133.1(3)
C43 K3 Mg2 K2 140.4(3)
Mg3 K3 Mg2 K2 3.6(3)
N4 K3 Mg3 N6 -89.4(16)
N5 K3 Mg3 N6 130.1(13)
C101 K3 Mg3 N6 -16.8(12)
C111 K3 Mg3 N6 -67.7(12)
C102 K3 Mg3 N6 8.1(12)
C44 K3 Mg3 N6 -116.3(12)
C43 K3 Mg3 N6 -147.4(12)
Mg2 K3 Mg3 N6 -26.0(13)
N4 K3 Mg3 N5 140.5(10)
C101 K3 Mg3 N5 -146.9(5)
C111 K3 Mg3 N5 162.2(6)
C102 K3 Mg3 N5 -122.0(5)
C44 K3 Mg3 N5 113.6(5)
C43 K3 Mg3 N5 82.5(5)
Mg2 K3 Mg3 N5 -156.1(5)
N4 K3 Mg3 C111 -21.8(10)
N5 K3 Mg3 C111 -162.2(6)
C101 K3 Mg3 C111 50.8(5)
C102 K3 Mg3 C111 75.7(5)
C44 K3 Mg3 C111 -48.6(5)
C43 K3 Mg3 C111 -79.7(5)
Mg2 K3 Mg3 C111 41.6(5)
N4 K3 Mg3 K4 -26.6(10)
N5 K3 Mg3 K4 -167.1(5)
C101 K3 Mg3 K4 46.0(3)
C111 K3 Mg3 K4 -4.9(4)
C102 K3 Mg3 K4 70.9(3)
C44 K3 Mg3 K4 -53.5(4)
C43 K3 Mg3 K4 -84.5(3)
Mg2 K3 Mg3 K4 36.8(3)
N7 K4 Mg3 N6 -136.9(8)
C111 K4 Mg3 N6 167.0(6)
C121 K4 Mg3 N6 130.0(4)
C112 K4 Mg3 N6 -165.6(5)
C74 K4 Mg3 N6 -115.0(5)
Mg4 K4 Mg3 N6 156.5(4)
N7 K4 Mg3 N5 0.0(18)
N6 K4 Mg3 N5 136.9(15)
C111 K4 Mg3 N5 -56.0(15)
C121 K4 Mg3 N5 -93.1(15)
C112 K4 Mg3 N5 -28.7(15)
C74 K4 Mg3 N5 21.9(16)
Mg4 K4 Mg3 N5 -66.6(15)
N7 K4 Mg3 C111 56.0(9)
N6 K4 Mg3 C111 -167.0(6)
C121 K4 Mg3 C111 -37.1(5)
C112 K4 Mg3 C111 27.4(5)
C74 K4 Mg3 C111 78.0(5)
Mg4 K4 Mg3 C111 -10.5(5)
N7 K4 Mg3 K3 61.1(8)
N6 K4 Mg3 K3 -162.0(4)
C111 K4 Mg3 K3 5.0(4)
C121 K4 Mg3 K3 -32.0(3)
C112 K4 Mg3 K3 32.4(3)
C74 K4 Mg3 K3 83.0(4)
Mg4 K4 Mg3 K3 -5.5(3)
N6 K4 Mg4 N7 -142.0(10)
C111 K4 Mg4 N7 149.1(5)
C121 K4 Mg4 N7 -160.6(6)
C112 K4 Mg4 N7 126.3(5)
C74 K4 Mg4 N7 28.4(5)
Mg3 K4 Mg4 N7 155.5(5)
N7 K4 Mg4 N8 -133.2(14)
N6 K4 Mg4 N8 84.8(16)
C111 K4 Mg4 N8 16.0(13)
C121 K4 Mg4 N8 66.2(13)
C112 K4 Mg4 N8 -6.9(13)
C74 K4 Mg4 N8 -104.8(13)
Mg3 K4 Mg4 N8 22.4(13)
N7 K4 Mg4 C121 160.6(6)
N6 K4 Mg4 C121 18.6(10)
C111 K4 Mg4 C121 -50.2(5)
C112 K4 Mg4 C121 -73.0(5)
C74 K4 Mg4 C121 -171.0(5)
Mg3 K4 Mg4 C121 -43.8(5)
N7 K4 Mg4 K1 164.5(5)
N6 K4 Mg4 K1 22.4(10)
C111 K4 Mg4 K1 -46.4(3)
C121 K4 Mg4 K1 3.8(4)
C112 K4 Mg4 K1 -69.2(3)
C74 K4 Mg4 K1 -167.2(4)
Mg3 K4 Mg4 K1 -40.0(3)
N8 K1 Mg4 N7 -135.1(12)
N1 K1 Mg4 N7 14.2(15)
C121 K1 Mg4 N7 58.1(12)
C91 K1 Mg4 N7 98.7(12)
C84 K1 Mg4 N7 -162.9(12)
C122 K1 Mg4 N7 31.9(12)
C14 K1 Mg4 N7 -15.7(13)
Mg1 K1 Mg4 N7 74.5(12)
N1 K1 Mg4 N8 149.3(9)
C121 K1 Mg4 N8 -166.8(6)
C91 K1 Mg4 N8 -126.2(4)
C84 K1 Mg4 N8 -27.8(4)
C122 K1 Mg4 N8 167.1(5)
C14 K1 Mg4 N8 119.5(5)
Mg1 K1 Mg4 N8 -150.4(4)
N8 K1 Mg4 C121 166.8(6)
N1 K1 Mg4 C121 -43.9(9)
C91 K1 Mg4 C121 40.6(5)
C84 K1 Mg4 C121 138.9(5)
C122 K1 Mg4 C121 -26.2(5)
C14 K1 Mg4 C121 -73.8(6)
Mg1 K1 Mg4 C121 16.4(5)
N8 K1 Mg4 K4 162.9(4)
N1 K1 Mg4 K4 -47.8(9)
C121 K1 Mg4 K4 -3.9(4)
C91 K1 Mg4 K4 36.7(3)
C84 K1 Mg4 K4 135.0(3)
C122 K1 Mg4 K4 -30.1(3)
C14 K1 Mg4 K4 -77.7(4)
Mg1 K1 Mg4 K4 12.5(3)
N2 Mg1 N1 C10 93.8(11)
C91 Mg1 N1 C10 -85.9(10)
K2 Mg1 N1 C10 -38(2)
K1 Mg1 N1 C10 -104.2(10)
N2 Mg1 N1 C14 -58.0(11)
C91 Mg1 N1 C14 122.2(9)
K2 Mg1 N1 C14 169.9(11)
K1 Mg1 N1 C14 103.9(9)
N2 Mg1 N1 K1 -162.0(5)
C91 Mg1 N1 K1 18.3(6)
K2 Mg1 N1 K1 66.0(15)
N8 K1 N1 C10 -27.8(12)
C121 K1 N1 C10 164.7(7)
C91 K1 N1 C10 108.9(8)
C84 K1 N1 C10 15.2(9)
C122 K1 N1 C10 -176.6(7)
C14 K1 N1 C10 -116.5(10)
Mg4 K1 N1 C10 -161.1(7)
Mg1 K1 N1 C10 120.5(9)
N8 K1 N1 C14 88.6(11)
C121 K1 N1 C14 -78.9(8)
C91 K1 N1 C14 -134.7(7)
C84 K1 N1 C14 131.7(7)
C122 K1 N1 C14 -60.1(7)
Mg4 K1 N1 C14 -44.7(12)
Mg1 K1 N1 C14 -123.0(9)
N8 K1 N1 Mg1 -148.3(7)
C121 K1 N1 Mg1 44.2(6)
C91 K1 N1 Mg1 -11.7(4)
C84 K1 N1 Mg1 -105.3(5)
C122 K1 N1 Mg1 62.9(5)
C14 K1 N1 Mg1 123.0(9)
Mg4 K1 N1 Mg1 78.4(10)
N1 Mg1 N2 C24 91.3(10)
C91 Mg1 N2 C24 -89.0(9)
K2 Mg1 N2 C24 -100.0(8)
K1 Mg1 N2 C24 -19.7(19)
N1 Mg1 N2 C20 -66.8(12)
C91 Mg1 N2 C20 112.9(10)
K2 Mg1 N2 C20 101.9(10)
K1 Mg1 N2 C20 -177.8(10)
N1 Mg1 N2 K2 -168.7(5)
C91 Mg1 N2 K2 11.0(5)
K1 Mg1 N2 K2 80.3(14)
N3 K2 N2 C24 -68.6(10)
C91 K2 N2 C24 113.5(7)
C92 K2 N2 C24 135.2(7)
C101 K2 N2 C24 47.5(8)
C30 K2 N2 C24 -118.3(8)
Mg2 K2 N2 C24 27.1(11)
Mg1 K2 N2 C24 121.1(8)
N3 K2 N2 C20 50.3(12)
C91 K2 N2 C20 -127.6(9)
C92 K2 N2 C20 -105.9(8)
C101 K2 N2 C20 166.4(8)
C30 K2 N2 C20 0.5(11)
Mg2 K2 N2 C20 146.0(7)
Mg1 K2 N2 C20 -120.1(10)
N3 K2 N2 Mg1 170.3(6)
C91 K2 N2 Mg1 -7.6(4)
C92 K2 N2 Mg1 14.2(4)
C101 K2 N2 Mg1 -73.5(5)
C30 K2 N2 Mg1 120.6(6)
Mg2 K2 N2 Mg1 -94.0(7)
N4 Mg2 N3 C30 60.5(12)
C101 Mg2 N3 C30 -122.6(10)
K2 Mg2 N3 C30 -100.9(10)
K3 Mg2 N3 C30 -173.6(16)
N4 Mg2 N3 C34 -96.7(11)
C101 Mg2 N3 C34 80.2(11)
K2 Mg2 N3 C34 101.9(11)
K3 Mg2 N3 C34 29(3)
N4 Mg2 N3 K2 161.4(5)
C101 Mg2 N3 K2 -21.8(6)
K3 Mg2 N3 K2 -73(2)
N2 K2 N3 C30 -95.6(10)
C91 K2 N3 C30 81.6(8)
C92 K2 N3 C30 58.0(8)
C101 K2 N3 C30 136.4(8)
Mg2 K2 N3 C30 122.7(9)
Mg1 K2 N3 C30 51.1(17)
N2 K2 N3 C34 19.6(12)
C91 K2 N3 C34 -163.2(7)
C92 K2 N3 C34 173.2(7)
C101 K2 N3 C34 -108.4(8)
C30 K2 N3 C34 115.2(11)
Mg2 K2 N3 C34 -122.1(9)
Mg1 K2 N3 C34 166.3(11)
N2 K2 N3 Mg2 141.7(6)
C91 K2 N3 Mg2 -41.1(7)
C92 K2 N3 Mg2 -64.8(5)
C101 K2 N3 Mg2 13.7(4)
C30 K2 N3 Mg2 -122.7(9)
Mg1 K2 N3 Mg2 -71.6(15)
N3 Mg2 N4 C44 -90.0(11)
C101 Mg2 N4 C44 93.0(10)
K2 Mg2 N4 C44 21.3(19)
K3 Mg2 N4 C44 100.0(10)
N3 Mg2 N4 C40 66.2(11)
C101 Mg2 N4 C40 -110.8(9)
K2 Mg2 N4 C40 177.6(9)
K3 Mg2 N4 C40 -103.8(9)
N3 Mg2 N4 K3 170.0(5)
C101 Mg2 N4 K3 -7.0(6)
K2 Mg2 N4 K3 -78.6(13)
N5 K3 N4 C44 83.0(10)
C101 K3 N4 C44 -116.4(6)
C111 K3 N4 C44 -56.3(7)
C102 K3 N4 C44 -138.2(6)
C43 K3 N4 C44 29.6(6)
Mg3 K3 N4 C44 -39.4(12)
Mg2 K3 N4 C44 -121.2(7)
N5 K3 N4 C40 -36.4(12)
C101 K3 N4 C40 124.1(8)
C111 K3 N4 C40 -175.7(7)
C102 K3 N4 C40 102.3(8)
C44 K3 N4 C40 -119.4(10)
C43 K3 N4 C40 -89.8(8)
Mg3 K3 N4 C40 -158.8(9)
Mg2 K3 N4 C40 119.3(9)
N5 K3 N4 Mg2 -155.7(6)
C101 K3 N4 Mg2 4.8(4)
C111 K3 N4 Mg2 65.0(6)
C102 K3 N4 Mg2 -17.0(4)
C44 K3 N4 Mg2 121.2(7)
C43 K3 N4 Mg2 150.9(6)
Mg3 K3 N4 Mg2 81.9(11)
N6 Mg3 N5 C50 92.0(10)
C111 Mg3 N5 C50 -88.3(9)
K3 Mg3 N5 C50 -105.5(9)
K4 Mg3 N5 C50 -37(2)
N6 Mg3 N5 C54 -58.9(11)
C111 Mg3 N5 C54 120.8(9)
K3 Mg3 N5 C54 103.6(9)
K4 Mg3 N5 C54 171.6(11)
N6 Mg3 N5 K3 -162.5(5)
C111 Mg3 N5 K3 17.2(6)
K4 Mg3 N5 K3 68.0(15)
N4 K3 N5 C50 -38.7(12)
C101 K3 N5 C50 166.9(7)
C111 K3 N5 C50 109.6(8)
C102 K3 N5 C50 -173.1(8)
C44 K3 N5 C50 5.7(10)
C43 K3 N5 C50 1.0(8)
Mg3 K3 N5 C50 120.7(9)
Mg2 K3 N5 C50 -152.2(8)
N4 K3 N5 C54 79.1(11)
C101 K3 N5 C54 -75.3(8)
C111 K3 N5 C54 -132.6(8)
C102 K3 N5 C54 -55.3(8)
C44 K3 N5 C54 123.5(8)
C43 K3 N5 C54 118.8(7)
Mg3 K3 N5 C54 -121.5(9)
Mg2 K3 N5 C54 -34.4(13)
N4 K3 N5 Mg3 -159.4(6)
C101 K3 N5 Mg3 46.2(6)
C111 K3 N5 Mg3 -11.1(4)
C102 K3 N5 Mg3 66.2(5)
C44 K3 N5 Mg3 -115.0(5)
C43 K3 N5 Mg3 -119.7(4)
Mg2 K3 N5 Mg3 87.1(9)
N5 Mg3 N6 C64 89.4(10)
C111 Mg3 N6 C64 -90.3(9)
K3 Mg3 N6 C64 -29.4(17)
K4 Mg3 N6 C64 -102.1(8)
N5 Mg3 N6 C60 -64.0(11)
C111 Mg3 N6 C60 116.3(9)
K3 Mg3 N6 C60 177.1(10)
K4 Mg3 N6 C60 104.5(9)
N5 Mg3 N6 K4 -168.5(5)
C111 Mg3 N6 K4 11.8(5)
K3 Mg3 N6 K4 72.7(12)
N7 K4 N6 C64 -81.9(10)
C111 K4 N6 C64 114.8(6)
C121 K4 N6 C64 55.5(7)
C112 K4 N6 C64 134.3(6)
C74 K4 N6 C64 -126.4(7)
Mg4 K4 N6 C64 41.2(12)
Mg3 K4 N6 C64 122.9(7)
N7 K4 N6 C60 35.1(12)
C111 K4 N6 C60 -128.2(8)
C121 K4 N6 C60 172.6(7)
C112 K4 N6 C60 -108.7(8)
C74 K4 N6 C60 -9.3(10)
Mg4 K4 N6 C60 158.2(8)
Mg3 K4 N6 C60 -120.1(9)
N7 K4 N6 Mg3 155.2(7)
C111 K4 N6 Mg3 -8.1(3)
C121 K4 N6 Mg3 -67.4(5)
C112 K4 N6 Mg3 11.4(4)
C74 K4 N6 Mg3 110.7(5)
Mg4 K4 N6 Mg3 -81.7(10)
N8 Mg4 N7 C70 -90.2(12)
C121 Mg4 N7 C70 87.7(10)
K4 Mg4 N7 C70 106.1(10)
K1 Mg4 N7 C70 35.5(17)
N8 Mg4 N7 C74 62.4(10)
C121 Mg4 N7 C74 -119.7(9)
K4 Mg4 N7 C74 -101.4(8)
K1 Mg4 N7 C74 -171.9(10)
N8 Mg4 N7 K4 163.8(5)
C121 Mg4 N7 K4 -18.4(6)
K1 Mg4 N7 K4 -70.5(12)
N6 K4 N7 C70 36.3(12)
C111 K4 N7 C70 -165.8(7)
C121 K4 N7 C70 -109.9(7)
C112 K4 N7 C70 176.0(7)
C74 K4 N7 C70 118.3(10)
Mg4 K4 N7 C70 -122.1(9)
Mg3 K4 N7 C70 151.3(8)
N6 K4 N7 C74 -82.0(11)
C111 K4 N7 C74 76.0(7)
C121 K4 N7 C74 131.8(7)
C112 K4 N7 C74 57.7(7)
Mg4 K4 N7 C74 119.6(9)
Mg3 K4 N7 C74 33.0(12)
N6 K4 N7 Mg4 158.4(6)
C111 K4 N7 Mg4 -43.6(6)
C121 K4 N7 Mg4 12.2(4)
C112 K4 N7 Mg4 -61.9(5)
C74 K4 N7 Mg4 -119.6(9)
Mg3 K4 N7 Mg4 -86.5(8)
N7 Mg4 N8 C84 -94.1(10)
C121 Mg4 N8 C84 88.0(9)
K4 Mg4 N8 C84 28.4(18)
K1 Mg4 N8 C84 100.2(9)
N7 Mg4 N8 C80 60.3(12)
C121 Mg4 N8 C80 -117.6(9)
K4 Mg4 N8 C80 -177.2(10)
K1 Mg4 N8 C80 -105.4(10)
N7 Mg4 N8 K1 165.7(6)
C121 Mg4 N8 K1 -12.2(5)
K4 Mg4 N8 K1 -71.8(13)
N1 K1 N8 C84 76.8(10)
C121 K1 N8 C84 -113.0(7)
C91 K1 N8 C84 -49.8(7)
C122 K1 N8 C84 -131.7(6)
C14 K1 N8 C84 125.0(8)
Mg4 K1 N8 C84 -121.3(7)
Mg1 K1 N8 C84 -32.8(10)
N1 K1 N8 C80 -39.6(13)
C121 K1 N8 C80 130.7(9)
C91 K1 N8 C80 -166.2(8)
C84 K1 N8 C80 -116.4(10)
C122 K1 N8 C80 111.9(8)
C14 K1 N8 C80 8.6(11)
Mg4 K1 N8 C80 122.3(9)
Mg1 K1 N8 C80 -149.1(8)
N1 K1 N8 Mg4 -161.9(7)
C121 K1 N8 Mg4 8.4(3)
C91 K1 N8 Mg4 71.6(5)
C84 K1 N8 Mg4 121.3(7)
C122 K1 N8 Mg4 -10.4(4)
C14 K1 N8 Mg4 -113.7(6)
Mg1 K1 N8 Mg4 88.6(7)
C14 N1 C10 C11 -49.7(16)
Mg1 N1 C10 C11 156.3(10)
K1 N1 C10 C11 56.2(12)
C14 N1 C10 C16 75.8(14)
Mg1 N1 C10 C16 -78.3(13)
K1 N1 C10 C16 -178.3(10)
C14 N1 C10 C15 -166.4(10)
Mg1 N1 C10 C15 39.6(13)
K1 N1 C10 C15 -60.5(9)
N1 C10 C11 C12 52.8(15)
C16 C10 C11 C12 -76.4(15)
C15 C10 C11 C12 169.6(11)
C10 C11 C12 C13 -55.1(15)
C11 C12 C13 C14 53.2(16)
C10 N1 C14 C18 -78.1(14)
Mg1 N1 C14 C18 75.2(12)
K1 N1 C14 C18 175.6(9)
C10 N1 C14 C13 50.2(14)
Mg1 N1 C14 C13 -156.5(9)
K1 N1 C14 C13 -56.2(10)
C10 N1 C14 C17 168.0(11)
Mg1 N1 C14 C17 -38.7(14)
K1 N1 C14 C17 61.7(11)
C10 N1 C14 K1 106.3(10)
Mg1 N1 C14 K1 -100.4(7)
C12 C13 C14 N1 -51.4(15)
C12 C13 C14 C18 79.7(16)
C12 C13 C14 C17 -170.2(12)
C12 C13 C14 K1 -95.7(10)
N8 K1 C14 N1 -134.5(7)
C121 K1 C14 N1 119.3(7)
C91 K1 C14 N1 41.3(7)
C84 K1 C14 N1 -84.6(9)
C122 K1 C14 N1 126.0(7)
Mg4 K1 C14 N1 163.1(5)
Mg1 K1 C14 N1 36.8(5)
N8 K1 C14 C18 -158(6)
N1 K1 C14 C18 -24(5)
C121 K1 C14 C18 96(6)
C91 K1 C14 C18 18(6)
C84 K1 C14 C18 -108(6)
C122 K1 C14 C18 102(6)
Mg4 K1 C14 C18 140(6)
Mg1 K1 C14 C18 13(6)
N8 K1 C14 C13 -4.1(11)
N1 K1 C14 C13 130.4(12)
C121 K1 C14 C13 -110.3(8)
C91 K1 C14 C13 171.8(8)
C84 K1 C14 C13 45.9(12)
C122 K1 C14 C13 -103.6(8)
Mg4 K1 C14 C13 -66.5(9)
Mg1 K1 C14 C13 167.3(9)
N8 K1 C14 C17 104.6(8)
N1 K1 C14 C17 -120.9(10)
C121 K1 C14 C17 -1.6(8)
C91 K1 C14 C17 -79.5(7)
C84 K1 C14 C17 154.5(8)
C122 K1 C14 C17 5.1(7)
Mg4 K1 C14 C17 42.2(8)
Mg1 K1 C14 C17 -84.1(7)
C24 N2 C20 C26 166.8(10)
Mg1 N2 C20 C26 -34.2(13)
K2 N2 C20 C26 62.4(9)
C24 N2 C20 C21 44.1(17)
Mg1 N2 C20 C21 -156.9(12)
K2 N2 C20 C21 -60.3(14)
C24 N2 C20 C25 -76.6(15)
Mg1 N2 C20 C25 82.4(15)
K2 N2 C20 C25 179.0(12)
N2 C20 C21 C22 -47.7(18)
C26 C20 C21 C22 -167.0(11)
C25 C20 C21 C22 75.7(16)
C20 C21 C22 C23 50.9(16)
C21 C22 C23 C24 -51.5(18)
C20 N2 C24 C27 -165.0(11)
Mg1 N2 C24 C27 36.3(13)
K2 N2 C24 C27 -59.5(10)
C20 N2 C24 C23 -44.0(14)
Mg1 N2 C24 C23 157.3(8)
K2 N2 C24 C23 61.5(9)
C20 N2 C24 C28 76.6(14)
Mg1 N2 C24 C28 -82.1(12)
K2 N2 C24 C28 -177.9(10)
C22 C23 C24 C27 169.0(15)
C22 C23 C24 N2 48.7(17)
C22 C23 C24 C28 -75.4(18)
C34 N3 C30 C36 -165.2(11)
Mg2 N3 C30 C36 35.9(14)
K2 N3 C30 C36 -61.4(9)
C34 N3 C30 C31 -45.7(16)
Mg2 N3 C30 C31 155.4(10)
K2 N3 C30 C31 58.1(11)
C34 N3 C30 C35 78.6(14)
Mg2 N3 C30 C35 -80.3(13)
K2 N3 C30 C35 -177.6(9)
C34 N3 C30 K2 -103.8(11)
Mg2 N3 C30 K2 97.3(8)
N2 K2 C30 N3 128.5(7)
C91 K2 C30 N3 -119.4(7)
C92 K2 C30 N3 -128.6(7)
C101 K2 C30 N3 -40.0(7)
Mg2 K2 C30 N3 -36.9(6)
Mg1 K2 C30 N3 -165.3(6)
N3 K2 C30 C36 120.6(10)
N2 K2 C30 C36 -110.9(8)
C91 K2 C30 C36 1.2(7)
C92 K2 C30 C36 -8.0(7)
C101 K2 C30 C36 80.6(6)
Mg2 K2 C30 C36 83.7(6)
Mg1 K2 C30 C36 -44.7(8)
N3 K2 C30 C31 -128.4(12)
N2 K2 C30 C31 0.1(11)
C91 K2 C30 C31 112.2(8)
C92 K2 C30 C31 103.0(8)
C101 K2 C30 C31 -168.4(8)
Mg2 K2 C30 C31 -165.3(9)
Mg1 K2 C30 C31 66.2(10)
N3 K2 C30 C35 13(5)
N2 K2 C30 C35 141(5)
C91 K2 C30 C35 -107(5)
C92 K2 C30 C35 -116(5)
C101 K2 C30 C35 -27(5)
Mg2 K2 C30 C35 -24(5)
Mg1 K2 C30 C35 -153(5)
N3 C30 C31 C32 50.5(17)
C36 C30 C31 C32 169.7(13)
C35 C30 C31 C32 -76.3(16)
K2 C30 C31 C32 96.8(12)
C30 C31 C32 C33 -52.8(16)
C31 C32 C33 C34 52.0(15)
C32 C33 C34 N3 -48.3(16)
C32 C33 C34 C37 -167.4(11)
C32 C33 C34 C38 79.0(16)
C30 N3 C34 C33 45.6(17)
Mg2 N3 C34 C33 -155.3(11)
K2 N3 C34 C33 -57.6(12)
C30 N3 C34 C37 166.6(11)
Mg2 N3 C34 C37 -34.4(13)
K2 N3 C34 C37 63.4(9)
C30 N3 C34 C38 -80.0(14)
Mg2 N3 C34 C38 79.1(13)
K2 N3 C34 C38 176.8(9)
C44 N4 C40 C45 -164.9(10)
Mg2 N4 C40 C45 38.1(11)
K3 N4 C40 C45 -61.5(8)
C44 N4 C40 C46 74.2(15)
Mg2 N4 C40 C46 -82.8(15)
K3 N4 C40 C46 177.6(11)
C44 N4 C40 C41 -48.0(16)
Mg2 N4 C40 C41 155.0(10)
K3 N4 C40 C41 55.4(13)
C45 C40 C41 C42 167.1(11)
N4 C40 C41 C42 51.0(16)
C46 C40 C41 C42 -75.5(15)
C40 C41 C42 C43 -53.0(15)
C41 C42 C43 C44 52.2(17)
C41 C42 C43 K3 -28.4(12)
N4 K3 C43 C44 -29.1(6)
N5 K3 C43 C44 173.4(6)
C101 K3 C43 C44 4.1(8)
C111 K3 C43 C44 94.5(7)
C102 K3 C43 C44 -13.5(9)
Mg3 K3 C43 C44 134.5(6)
Mg2 K3 C43 C44 -13.1(6)
N4 K3 C43 C42 84.5(8)
N5 K3 C43 C42 -72.9(8)
C101 K3 C43 C42 117.7(8)
C111 K3 C43 C42 -151.9(7)
C102 K3 C43 C42 100.1(8)
C44 K3 C43 C42 113.6(11)
Mg3 K3 C43 C42 -111.8(7)
Mg2 K3 C43 C42 100.5(7)
C40 N4 C44 C48 166.6(11)
Mg2 N4 C44 C48 -37.0(15)
K3 N4 C44 C48 61.1(11)
C40 N4 C44 C43 47.0(15)
Mg2 N4 C44 C43 -156.6(9)
K3 N4 C44 C43 -58.5(11)
C40 N4 C44 C47 -72.1(13)
Mg2 N4 C44 C47 84.3(12)
K3 N4 C44 C47 -177.6(10)
C40 N4 C44 K3 105.5(8)
Mg2 N4 C44 K3 -98.1(7)
C42 C43 C44 N4 -48.5(18)
K3 C43 C44 N4 47.9(9)
C42 C43 C44 C48 -168.9(15)
K3 C43 C44 C48 -72.6(12)
C42 C43 C44 C47 76.6(16)
K3 C43 C44 C47 173.0(10)
C42 C43 C44 K3 -96.4(13)
N5 K3 C44 N4 -135.7(6)
C101 K3 C44 N4 57.9(6)
C111 K3 C44 N4 136.3(6)
C102 K3 C44 N4 43.1(6)
C43 K3 C44 N4 -126.0(10)
Mg3 K3 C44 N4 165.5(4)
Mg2 K3 C44 N4 37.4(5)
N4 K3 C44 C48 -122.2(10)
N5 K3 C44 C48 102.1(9)
C101 K3 C44 C48 -64.4(8)
C111 K3 C44 C48 14.1(9)
C102 K3 C44 C48 -79.1(9)
C43 K3 C44 C48 111.7(11)
Mg3 K3 C44 C48 43.3(9)
Mg2 K3 C44 C48 -84.8(8)
N4 K3 C44 C43 126.0(10)
N5 K3 C44 C43 -9.7(9)
C101 K3 C44 C43 -176.1(7)
C111 K3 C44 C43 -97.6(7)
C102 K3 C44 C43 169.2(7)
Mg3 K3 C44 C43 -68.4(8)
Mg2 K3 C44 C43 163.4(8)
N4 K3 C44 C47 18(7)
N5 K3 C44 C47 -118(7)
C101 K3 C44 C47 76(7)
C111 K3 C44 C47 154(7)
C102 K3 C44 C47 61(7)
C43 K3 C44 C47 -108(7)
Mg3 K3 C44 C47 -177(7)
Mg2 K3 C44 C47 55(7)
C54 N5 C50 C56 -167.1(10)
Mg3 N5 C50 C56 40.1(12)
K3 N5 C50 C56 -58.5(9)
C54 N5 C50 C51 -50.6(14)
Mg3 N5 C50 C51 156.5(9)
K3 N5 C50 C51 57.9(11)
C54 N5 C50 C55 75.9(14)
Mg3 N5 C50 C55 -76.9(14)
K3 N5 C50 C55 -175.6(10)
N5 C50 C51 C52 51.8(14)
C56 C50 C51 C52 169.7(10)
C55 C50 C51 C52 -79.5(14)
C50 C51 C52 C53 -55.3(14)
C51 C52 C53 C54 58.0(15)
C50 N5 C54 C57 168.7(10)
Mg3 N5 C54 C57 -38.8(12)
K3 N5 C54 C57 59.0(10)
C50 N5 C54 C58 -72.3(14)
Mg3 N5 C54 C58 80.2(13)
K3 N5 C54 C58 178.1(10)
C50 N5 C54 C53 51.9(13)
Mg3 N5 C54 C53 -155.6(9)
K3 N5 C54 C53 -57.8(10)
C52 C53 C54 N5 -56.2(15)
C52 C53 C54 C57 -172.4(12)
C52 C53 C54 C58 71.4(17)
C64 N6 C60 C65 166.1(9)
Mg3 N6 C60 C65 -38.5(11)
K4 N6 C60 C65 61.2(8)
C64 N6 C60 C66 -74.3(15)
Mg3 N6 C60 C66 81.0(15)
K4 N6 C60 C66 -179.2(11)
C64 N6 C60 C61 49.0(15)
Mg3 N6 C60 C61 -155.7(10)
K4 N6 C60 C61 -55.9(13)
C65 C60 C61 C62 -168.3(11)
N6 C60 C61 C62 -54.1(17)
C66 C60 C61 C62 72.5(17)
C60 C61 C62 C63 55.5(16)
C61 C62 C63 C64 -53.3(17)
C60 N6 C64 C63 -50.3(14)
Mg3 N6 C64 C63 155.2(8)
K4 N6 C64 C63 56.2(10)
C60 N6 C64 C67 74.8(13)
Mg3 N6 C64 C67 -79.7(12)
K4 N6 C64 C67 -178.7(10)
C60 N6 C64 C68 -170.1(10)
Mg3 N6 C64 C68 35.4(13)
K4 N6 C64 C68 -63.6(9)
C62 C63 C64 N6 52.2(16)
C62 C63 C64 C67 -76.8(16)
C62 C63 C64 C68 170.4(13)
C74 N7 C70 C71 50.6(15)
Mg4 N7 C70 C71 -155.8(9)
K4 N7 C70 C71 -55.8(12)
C74 N7 C70 C76 168.5(10)
Mg4 N7 C70 C76 -37.9(12)
K4 N7 C70 C76 62.1(9)
C74 N7 C70 C75 -75.7(13)
Mg4 N7 C70 C75 77.9(13)
K4 N7 C70 C75 177.9(9)
N7 C70 C71 C72 -52.0(15)
C76 C70 C71 C72 -168.0(11)
C75 C70 C71 C72 76.0(15)
C70 C71 C72 C73 56.5(14)
C71 C72 C73 C74 -57.3(15)
C70 N7 C74 C78 74.2(14)
Mg4 N7 C74 C78 -79.9(12)
K4 N7 C74 C78 -177.2(10)
C70 N7 C74 C77 -168.5(11)
Mg4 N7 C74 C77 37.3(13)
K4 N7 C74 C77 -59.9(10)
C70 N7 C74 C73 -50.7(14)
Mg4 N7 C74 C73 155.2(8)
K4 N7 C74 C73 58.0(10)
C70 N7 C74 K4 -108.7(9)
Mg4 N7 C74 K4 97.2(6)
C72 C73 C74 C78 -73.9(16)
C72 C73 C74 N7 54.7(15)
C72 C73 C74 C77 171.7(12)
C72 C73 C74 K4 100.7(11)
N7 K4 C74 C78 17(6)
N6 K4 C74 C78 154(6)
C111 K4 C74 C78 -106(7)
C121 K4 C74 C78 -27(7)
C112 K4 C74 C78 -112(7)
Mg4 K4 C74 C78 -22(7)
Mg3 K4 C74 C78 -150(7)
N6 K4 C74 N7 137.0(7)
C111 K4 C74 N7 -123.3(7)
C121 K4 C74 N7 -44.4(7)
C112 K4 C74 N7 -128.8(7)
Mg4 K4 C74 N7 -39.0(6)
Mg3 K4 C74 N7 -167.1(5)
N7 K4 C74 C77 121.3(10)
N6 K4 C74 C77 -101.6(8)
C111 K4 C74 C77 -2.0(8)
C121 K4 C74 C77 76.9(7)
C112 K4 C74 C77 -7.4(7)
Mg4 K4 C74 C77 82.3(7)
Mg3 K4 C74 C77 -45.7(8)
N7 K4 C74 C73 -126.4(11)
N6 K4 C74 C73 10.6(11)
C111 K4 C74 C73 110.3(7)
C121 K4 C74 C73 -170.8(8)
C112 K4 C74 C73 104.8(8)
Mg4 K4 C74 C73 -165.4(9)
Mg3 K4 C74 C73 66.5(9)
C84 N8 C80 C81 -46.0(16)
Mg4 N8 C80 C81 157.9(11)
K1 N8 C80 C81 58.0(13)
C84 N8 C80 C86 -168.2(11)
Mg4 N8 C80 C86 35.7(13)
K1 N8 C80 C86 -64.2(10)
C84 N8 C80 C85 78.4(15)
Mg4 N8 C80 C85 -77.7(14)
K1 N8 C80 C85 -177.6(10)
N8 C80 C81 C82 50.2(17)
C86 C80 C81 C82 167.8(11)
C85 C80 C81 C82 -76.4(14)
C80 C81 C82 C83 -52.1(16)
C81 C82 C83 C84 52.0(18)
C80 N8 C84 C83 47.1(14)
Mg4 N8 C84 C83 -156.7(8)
K1 N8 C84 C83 -59.6(10)
C80 N8 C84 C88 167.0(10)
Mg4 N8 C84 C88 -36.8(13)
K1 N8 C84 C88 60.3(10)
C80 N8 C84 C87 -79.1(14)
Mg4 N8 C84 C87 77.0(12)
K1 N8 C84 C87 174.1(9)
C80 N8 C84 K1 106.7(9)
Mg4 N8 C84 K1 -97.1(7)
C82 C83 C84 N8 -50.6(17)
C82 C83 C84 C88 -169.5(13)
C82 C83 C84 C87 79.0(17)
C82 C83 C84 K1 -97.9(13)
N1 K1 C84 N8 -141.1(6)
C121 K1 C84 N8 61.3(6)
C91 K1 C84 N8 140.1(6)
C122 K1 C84 N8 50.1(6)
C14 K1 C84 N8 -98.9(8)
Mg4 K1 C84 N8 37.8(5)
Mg1 K1 C84 N8 165.4(5)
N8 K1 C84 C83 127.3(11)
N1 K1 C84 C83 -13.8(10)
C121 K1 C84 C83 -171.5(8)
C91 K1 C84 C83 -92.6(8)
C122 K1 C84 C83 177.4(8)
C14 K1 C84 C83 28.4(12)
Mg4 K1 C84 C83 165.1(9)
Mg1 K1 C84 C83 -67.3(9)
N8 K1 C84 C88 -120.9(10)
N1 K1 C84 C88 98.0(7)
C121 K1 C84 C88 -59.6(7)
C91 K1 C84 C88 19.2(7)
C122 K1 C84 C88 -70.8(7)
C14 K1 C84 C88 140.2(8)
Mg4 K1 C84 C88 -83.1(7)
Mg1 K1 C84 C88 44.5(8)
N8 K1 C84 C87 -34(6)
N1 K1 C84 C87 -175(6)
C121 K1 C84 C87 27(6)
C91 K1 C84 C87 106(6)
C122 K1 C84 C87 16(6)
C14 K1 C84 C87 -133(6)
Mg4 K1 C84 C87 4(6)
Mg1 K1 C84 C87 131(6)
N1 Mg1 C91 C92 89.7(9)
N2 Mg1 C91 C92 -90.1(10)
K2 Mg1 C91 C92 -79.4(8)
K1 Mg1 C91 C92 106.0(9)
N1 Mg1 C91 K2 169.1(4)
N2 Mg1 C91 K2 -10.7(5)
K1 Mg1 C91 K2 -174.5(4)
N1 Mg1 C91 K1 -16.4(5)
N2 Mg1 C91 K1 163.8(4)
K2 Mg1 C91 K1 174.5(4)
N3 K2 C91 C92 -51.0(8)
N2 K2 C91 C92 127.7(7)
C101 K2 C91 C92 -100.9(6)
C30 K2 C91 C92 -19.7(7)
Mg2 K2 C91 C92 -73.4(6)
Mg1 K2 C91 C92 120.6(8)
N3 K2 C91 Mg1 -171.6(4)
N2 K2 C91 Mg1 7.2(4)
C92 K2 C91 Mg1 -120.6(8)
C101 K2 C91 Mg1 138.6(5)
C30 K2 C91 Mg1 -140.2(3)
Mg2 K2 C91 Mg1 166.0(3)
N3 K2 C91 K1 165.8(16)
N2 K2 C91 K1 -15.4(17)
C92 K2 C91 K1 -143(2)
C101 K2 C91 K1 116.0(18)
C30 K2 C91 K1 -162.9(16)
Mg2 K2 C91 K1 143.4(17)
Mg1 K2 C91 K1 -22.6(15)
N8 K1 C91 C92 52.7(8)
N1 K1 C91 C92 -107.4(7)
C121 K1 C91 C92 110.7(7)
C84 K1 C91 C92 32.5(8)
C122 K1 C91 C92 135.5(7)
C14 K1 C91 C92 -124.4(7)
Mg4 K1 C91 C92 87.6(7)
Mg1 K1 C91 C92 -118.4(8)
N8 K1 C91 Mg1 171.1(3)
N1 K1 C91 Mg1 11.0(4)
C121 K1 C91 Mg1 -130.9(5)
C84 K1 C91 Mg1 150.9(4)
C122 K1 C91 Mg1 -106.1(5)
C14 K1 C91 Mg1 -6.0(4)
Mg4 K1 C91 Mg1 -154.0(3)
N8 K1 C91 K2 -166.1(16)
N1 K1 C91 K2 33.8(17)
C121 K1 C91 K2 -108.1(18)
C84 K1 C91 K2 173.7(17)
C122 K1 C91 K2 -83.3(18)
C14 K1 C91 K2 16.8(18)
Mg4 K1 C91 K2 -131.2(17)
Mg1 K1 C91 K2 22.8(15)
Mg1 C91 C92 C93 174.6(9)
K2 C91 C92 C93 93.6(11)
K1 C91 C92 C93 -95.3(11)
Mg1 C91 C92 K2 80.9(7)
K1 C91 C92 K2 171.1(5)
N3 K2 C92 C93 28.3(12)
N2 K2 C92 C93 -162.7(11)
C91 K2 C92 C93 -114.7(13)
C101 K2 C92 C93 -37.3(11)
C30 K2 C92 C93 49.5(11)
Mg2 K2 C92 C93 -2.0(11)
Mg1 K2 C92 C93 -153.1(12)
N3 K2 C92 C91 143.0(6)
N2 K2 C92 C91 -48.1(6)
C101 K2 C92 C91 77.3(6)
C30 K2 C92 C91 164.1(6)
Mg2 K2 C92 C91 112.7(6)
Mg1 K2 C92 C91 -38.4(5)
C91 C92 C93 C94 175.8(13)
K2 C92 C93 C94 -111.6(13)
N4 Mg2 C101 C102 89.3(10)
N3 Mg2 C101 C102 -88.2(10)
K2 Mg2 C101 C102 -107.9(10)
K3 Mg2 C101 C102 82.7(9)
N4 Mg2 C101 K3 6.6(5)
N3 Mg2 C101 K3 -171.0(4)
K2 Mg2 C101 K3 169.4(4)
N4 Mg2 C101 K2 -162.9(4)
N3 Mg2 C101 K2 19.6(5)
K3 Mg2 C101 K2 -169.4(4)
N4 K3 C101 C102 -123.8(7)
N5 K3 C101 C102 45.0(8)
C111 K3 C101 C102 97.5(6)
C44 K3 C101 C102 -146.2(6)
C43 K3 C101 C102 -148.0(6)
Mg3 K3 C101 C102 70.0(6)
Mg2 K3 C101 C102 -119.3(8)
N4 K3 C101 Mg2 -4.4(4)
N5 K3 C101 Mg2 164.4(3)
C111 K3 C101 Mg2 -143.2(5)
C102 K3 C101 Mg2 119.3(8)
C44 K3 C101 Mg2 -26.9(4)
C43 K3 C101 Mg2 -28.7(5)
Mg3 K3 C101 Mg2 -170.7(3)
N4 K3 C101 K2 29.8(12)
N5 K3 C101 K2 -161.4(11)
C111 K3 C101 K2 -109.0(13)
C102 K3 C101 K2 153.6(17)
C44 K3 C101 K2 7.3(13)
C43 K3 C101 K2 5.6(14)
Mg3 K3 C101 K2 -136.4(12)
Mg2 K3 C101 K2 34.2(10)
N3 K2 C101 C102 104.2(8)
N2 K2 C101 C102 -51.3(8)
C91 K2 C101 C102 -111.1(8)
C92 K2 C101 C102 -138.5(8)
C30 K2 C101 C102 121.0(7)
Mg2 K2 C101 C102 116.9(9)
Mg1 K2 C101 C102 -86.3(7)
N3 K2 C101 Mg2 -12.7(4)
N2 K2 C101 Mg2 -168.3(3)
C91 K2 C101 Mg2 132.0(4)
C92 K2 C101 Mg2 104.6(5)
C30 K2 C101 Mg2 4.1(4)
Mg1 K2 C101 Mg2 156.7(3)
N3 K2 C101 K3 -47.5(12)
N2 K2 C101 K3 157.0(11)
C91 K2 C101 K3 97.2(13)
C92 K2 C101 K3 69.9(13)
C30 K2 C101 K3 -30.7(13)
Mg2 K2 C101 K3 -34.7(10)
Mg1 K2 C101 K3 122.0(12)
Mg2 C101 C102 C103 -174.4(10)
K3 C101 C102 C103 -92.2(12)
K2 C101 C102 C103 96.5(12)
Mg2 C101 C102 K3 -82.2(7)
K2 C101 C102 K3 -171.2(5)
N4 K3 C102 C101 51.3(6)
N5 K3 C102 C101 -146.3(6)
C111 K3 C102 C101 -80.2(6)
C44 K3 C102 C101 34.5(7)
C43 K3 C102 C101 40.4(8)
Mg3 K3 C102 C101 -115.2(6)
Mg2 K3 C102 C101 39.9(5)
N4 K3 C102 C103 166.1(11)
N5 K3 C102 C103 -31.5(12)
C101 K3 C102 C103 114.7(13)
C111 K3 C102 C103 34.5(11)
C44 K3 C102 C103 149.2(10)
C43 K3 C102 C103 155.2(10)
Mg3 K3 C102 C103 -0.5(11)
Mg2 K3 C102 C103 154.7(12)
C101 C102 C103 C104 -175.4(15)
K3 C102 C103 C104 113.9(15)
N6 Mg3 C111 C112 -98.9(10)
N5 Mg3 C111 C112 81.4(11)
K3 Mg3 C111 C112 97.3(10)
K4 Mg3 C111 C112 -87.6(10)
N6 Mg3 C111 K4 -11.2(5)
N5 Mg3 C111 K4 169.0(4)
K3 Mg3 C111 K4 -175.0(4)
N6 Mg3 C111 K3 163.8(4)
N5 Mg3 C111 K3 -15.9(5)
K4 Mg3 C111 K3 175.0(4)
N7 K4 C111 C112 -42.6(7)
N6 K4 C111 C112 127.8(6)
C121 K4 C111 C112 -94.1(6)
C74 K4 C111 C112 -12.9(7)
Mg4 K4 C111 C112 -66.4(6)
Mg3 K4 C111 C112 120.3(7)
N7 K4 C111 Mg3 -162.9(4)
N6 K4 C111 Mg3 7.6(3)
C121 K4 C111 Mg3 145.7(5)
C112 K4 C111 Mg3 -120.3(7)
C74 K4 C111 Mg3 -133.1(4)
Mg4 K4 C111 Mg3 173.3(3)
N7 K4 C111 K3 174.5(16)
N6 K4 C111 K3 -15.0(18)
C121 K4 C111 K3 123.1(19)
C112 K4 C111 K3 -143(2)
C74 K4 C111 K3 -155.7(18)
Mg4 K4 C111 K3 150.7(18)
Mg3 K4 C111 K3 -22.6(16)
N4 K3 C111 C112 54.0(7)
N5 K3 C111 C112 -108.9(7)
C101 K3 C111 C112 108.9(7)
C102 K3 C111 C112 135.1(7)
C44 K3 C111 C112 31.3(7)
C43 K3 C111 C112 3.2(7)
Mg3 K3 C111 C112 -119.4(7)
Mg2 K3 C111 C112 86.3(6)
N4 K3 C111 Mg3 173.4(3)
N5 K3 C111 Mg3 10.5(4)
C101 K3 C111 Mg3 -131.7(4)
C102 K3 C111 Mg3 -105.5(5)
C44 K3 C111 Mg3 150.7(3)
C43 K3 C111 Mg3 122.6(4)
Mg2 K3 C111 Mg3 -154.3(3)
N4 K3 C111 K4 -163.8(17)
N5 K3 C111 K4 33.3(18)
C101 K3 C111 K4 -109.0(19)
C102 K3 C111 K4 -82.7(19)
C44 K3 C111 K4 173.4(18)
C43 K3 C111 K4 145.3(18)
Mg3 K3 C111 K4 22.8(16)
Mg2 K3 C111 K4 -131.6(18)
Mg3 C111 C112 C113 175.5(10)
K4 C111 C112 C113 90.1(12)
K3 C111 C112 C113 -97.8(12)
Mg3 C111 C112 K4 85.4(7)
K3 C111 C112 K4 172.1(4)
N7 K4 C112 C111 148.0(5)
N6 K4 C112 C111 -47.5(6)
C121 K4 C112 C111 83.2(6)
C74 K4 C112 C111 169.3(6)
Mg4 K4 C112 C111 118.3(5)
Mg3 K4 C112 C111 -39.6(5)
N7 K4 C112 C113 35.2(11)
N6 K4 C112 C113 -160.3(10)
C111 K4 C112 C113 -112.8(12)
C121 K4 C112 C113 -29.6(10)
C74 K4 C112 C113 56.4(10)
Mg4 K4 C112 C113 5.5(10)
Mg3 K4 C112 C113 -152.4(11)
C111 C112 C113 C114 175.2(14)
K4 C112 C113 C114 -117.5(13)
N7 Mg4 C121 C122 -79.7(11)
N8 Mg4 C121 C122 98.7(10)
K4 Mg4 C121 C122 -96.6(10)
K1 Mg4 C121 C122 87.3(10)
N7 Mg4 C121 K1 -166.9(4)
N8 Mg4 C121 K1 11.5(5)
K4 Mg4 C121 K1 176.1(4)
N7 Mg4 C121 K4 16.9(5)
N8 Mg4 C121 K4 -164.7(4)
K1 Mg4 C121 K4 -176.1(4)
N8 K1 C121 C122 -130.0(7)
N1 K1 C121 C122 44.9(8)
C91 K1 C121 C122 95.5(6)
C84 K1 C121 C122 -153.4(7)
C14 K1 C121 C122 15.9(7)
Mg4 K1 C121 C122 -122.1(8)
Mg1 K1 C121 C122 68.3(6)
N8 K1 C121 Mg4 -7.8(3)
N1 K1 C121 Mg4 167.0(4)
C91 K1 C121 Mg4 -142.4(4)
C84 K1 C121 Mg4 -31.2(4)
C122 K1 C121 Mg4 122.1(8)
C14 K1 C121 Mg4 138.0(4)
Mg1 K1 C121 Mg4 -169.5(3)
N8 K1 C121 K4 7.7(18)
N1 K1 C121 K4 -177.5(16)
C91 K1 C121 K4 -126.9(18)
C84 K1 C121 K4 -15.7(18)
C122 K1 C121 K4 138(2)
C14 K1 C121 K4 153.5(17)
Mg4 K1 C121 K4 15.5(15)
Mg1 K1 C121 K4 -154.0(17)
N7 K4 C121 C122 109.9(7)
N6 K4 C121 C122 -52.9(8)
C111 K4 C121 C122 -106.5(7)
C112 K4 C121 C122 -131.4(7)
C74 K4 C121 C122 128.2(7)
Mg4 K4 C121 C122 121.3(8)
Mg3 K4 C121 C122 -85.7(6)
N7 K4 C121 Mg4 -11.4(4)
N6 K4 C121 Mg4 -174.2(3)
C111 K4 C121 Mg4 132.2(4)
C112 K4 C121 Mg4 107.3(5)
C74 K4 C121 Mg4 7.0(4)
Mg3 K4 C121 Mg4 153.0(3)
N7 K4 C121 K1 -27.0(18)
N6 K4 C121 K1 170.3(16)
C111 K4 C121 K1 116.7(19)
C112 K4 C121 K1 91.8(18)
C74 K4 C121 K1 -8.6(18)
Mg4 K4 C121 K1 -15.6(15)
Mg3 K4 C121 K1 137.4(17)
Mg4 C121 C122 C123 -173.8(9)
K1 C121 C122 C123 -90.2(11)
K4 C121 C122 C123 99.7(11)
Mg4 C121 C122 K1 -83.6(8)
K4 C121 C122 K1 -170.2(5)
N8 K1 C122 C121 46.3(6)
N1 K1 C122 C121 -145.5(6)
C91 K1 C122 C121 -81.8(6)
C84 K1 C122 C121 27.2(7)
C14 K1 C122 C121 -166.7(6)
Mg4 K1 C122 C121 39.1(6)
Mg1 K1 C122 C121 -116.0(6)
N8 K1 C122 C123 159.8(10)
N1 K1 C122 C123 -32.0(11)
C121 K1 C122 C123 113.5(12)
C91 K1 C122 C123 31.6(10)
C84 K1 C122 C123 140.6(10)
C14 K1 C122 C123 -53.2(10)
Mg4 K1 C122 C123 152.5(11)
Mg1 K1 C122 C123 -2.5(10)
C121 C122 C123 C124 -173.5(14)
K1 C122 C123 C124 119.8(13)
